data_7706161
loop_
_publ_author_name
'Malinowski, Przemys\/law J'
'Zhuravlev, Vadim'
'Jaro\'n, Tomasz'
'Santiso-Quinones, Gustavo'
'Krossing, Ingo'

_publ_section_title
;
 Extending the chemistry of weakly basic ligands: solvates of
 Ag<sup>+</sup> and Cu<sup>+</sup> stabilized by
 [Al{OC(CF<sub>3</sub>)<sub>3</sub>}<sub>4</sub>]<sup>-</sup> anion as
 model examples in the screening of useful weakly interacting solvents.
;
_journal_issue 6
_journal_name_full 'Dalton transactions (Cambridge, England : 2003)'
_journal_page_first 2050
_journal_page_last 2056
_journal_paper_doi 10.1039/d0dt03437a
_journal_volume 50
_journal_year 2021
_chemical_formula_sum 'C60 Ag3 Al3 Cl18 F108 N6 O12'
_chemical_formula_weight 4091.31
_space_group_crystal_system monoclinic
_space_group_IT_number 14
_space_group_name_Hall '-P 2yn'
_space_group_name_H-M_alt 'P 1 21/n 1'
_audit_creation_method SHELXL-2014/7
_audit_update_record
;
2020-11-25 deposited with the CCDC.	2020-12-18 downloaded from the CCDC.
;
_cell_angle_alpha 90
_cell_angle_beta 94.580(2)
_cell_angle_gamma 90
_cell_formula_units_Z 4
_cell_length_a 15.8763(3)
_cell_length_b 23.2524(4)
_cell_length_c 32.6565(7)
_cell_measurement_reflns_used 19513
_cell_measurement_temperature 100(2)
_cell_measurement_theta_max 72.6440
_cell_measurement_theta_min 2.6890
_cell_volume 12017.0(4)
_computing_cell_refinement 'CrysAlisPro 1.171.40.55a (Rigaku OD, 2019)'
_computing_data_collection 'CrysAlisPro 1.171.40.55a (Rigaku OD, 2019)'
_computing_data_reduction 'CrysAlisPro 1.171.40.55a (Rigaku OD, 2019)'
_computing_molecular_graphics ShelxLe-1008
_computing_publication_material 'Vesta (Momma, Izumi, 2011)'
_computing_structure_refinement 'SHELXL-2014/7 (Sheldrick, 2014)'
_computing_structure_solution 'SHELXS in SHELXTL Version 2014/3'
_diffrn_ambient_temperature 100(2)
_diffrn_measured_fraction_theta_full 1.000
_diffrn_measured_fraction_theta_max 0.975
_diffrn_measurement_device_type 'SuperNova (Cu) X-ray Source'
_diffrn_radiation_type CuK\a
_diffrn_radiation_wavelength 1.54184
_diffrn_reflns_av_R_equivalents 0.0882
_diffrn_reflns_av_unetI/netI 0.0709
_diffrn_reflns_Laue_measured_fraction_full 1.000
_diffrn_reflns_Laue_measured_fraction_max 0.975
_diffrn_reflns_limit_h_max 19
_diffrn_reflns_limit_h_min -19
_diffrn_reflns_limit_k_max 28
_diffrn_reflns_limit_k_min -26
_diffrn_reflns_limit_l_max 40
_diffrn_reflns_limit_l_min -33
_diffrn_reflns_number 81755
_diffrn_reflns_point_group_measured_fraction_full 1.000
_diffrn_reflns_point_group_measured_fraction_max 0.975
_diffrn_reflns_theta_full 67.684
_diffrn_reflns_theta_max 74.042
_diffrn_reflns_theta_min 2.335
_diffrn_source 'micro-focus sealed X-ray tube'
_exptl_absorpt_coefficient_mu 9.901
_exptl_absorpt_correction_T_max 0.632
_exptl_absorpt_correction_T_min 0.345
_exptl_absorpt_correction_type gaussian
_exptl_absorpt_process_details
;
CrysAlisPro 1.171.38.43 (Rigaku Oxford Diffraction, 2015)
Numerical absorption correction based on gaussian integration over
			a multifaceted crystal model
Empirical absorption correction using spherical harmonics,
 implemented in SCALE3 ABSPACK scaling algorithm.
;
_exptl_crystal_colour colorless
_exptl_crystal_density_diffrn 2.261
_exptl_crystal_description block
_exptl_crystal_F_000 7824
_exptl_crystal_size_max 0.320
_exptl_crystal_size_mid 0.150
_exptl_crystal_size_min 0.060
_refine_diff_density_max 1.295
_refine_diff_density_min -1.410
_refine_diff_density_rms 0.127
_refine_ls_extinction_method none
_refine_ls_goodness_of_fit_ref 1.045
_refine_ls_hydrogen_treatment undef
_refine_ls_matrix_type full
_refine_ls_number_parameters 2407
_refine_ls_number_reflns 23792
_refine_ls_number_restraints 34296
_refine_ls_restrained_S_all 0.746
_refine_ls_R_factor_all 0.0911
_refine_ls_R_factor_gt 0.0654
_refine_ls_shift/su_max 0.001
_refine_ls_shift/su_mean 0.000
_refine_ls_structure_factor_coef Fsqd
_refine_ls_weighting_details 'w=1/[\s^2^(Fo^2^)+(0.0626P)^2^+45.9878P] where P=(Fo^2^+2Fc^2^)/3'
_refine_ls_weighting_scheme calc
_refine_ls_wR_factor_gt 0.1546
_refine_ls_wR_factor_ref 0.1722
_reflns_Friedel_coverage 0.000
_reflns_number_gt 17321
_reflns_number_total 23792
_reflns_threshold_expression 'I > 2\s(I)'
_cod_data_source_file d0dt03437a2.cif
_cod_data_source_block exp_1718_a
_cod_depositor_comments 'Adding full bibliography for 7706158--7706165.cif.'
_cod_original_sg_symbol_H-M 'P 21/n'
_cod_database_code 7706161
_shelx_shelxl_version_number 2014/7
_shelx_space_group_comment
;
The symmetry employed for this shelxl refinement is uniquely defined
by the following loop, which should always be used as a source of
symmetry information in preference to the above space-group names.
They are only intended as comments.
;
_shelx_estimated_absorpt_t_min 0.144
_shelx_estimated_absorpt_t_max 0.588

loop_
_space_group_symop_operation_xyz
'x, y, z'
'-x+1/2, y+1/2, -z+1/2'
'-x, -y, -z'
'x-1/2, -y-1/2, z-1/2'

loop_
_atom_site_label
_atom_site_type_symbol
_atom_site_fract_x
_atom_site_fract_y
_atom_site_fract_z
_atom_site_U_iso_or_equiv
_atom_site_adp_type
_atom_site_occupancy
_atom_site_site_symmetry_order
_atom_site_calc_flag
_atom_site_refinement_flags_posn
_atom_site_refinement_flags_adp
_atom_site_refinement_flags_occupancy
_atom_site_disorder_assembly
_atom_site_disorder_group
O1_15 O 1.0408(2) 0.17249(17) 0.46638(11) 0.0222(8) Uani 1 1 d D U . . .
C1_15 C 1.0512(3) 0.1643(2) 0.42604(16) 0.0250(11) Uani 1 1 d D U . . .
C2_15 C 1.1473(3) 0.1682(3) 0.42012(18) 0.0341(13) Uani 1 1 d D U . . .
F1_15 F 1.1808(2) 0.21385(18) 0.44006(13) 0.0449(10) Uani 1 1 d D U . . .
F2_15 F 1.1625(2) 0.1728(2) 0.38076(12) 0.0489(11) Uani 1 1 d D U . . .
F3_15 F 1.1882(2) 0.12212(19) 0.43529(13) 0.0472(10) Uani 1 1 d D U . . .
C3_15 C 1.0184(4) 0.1041(3) 0.41171(18) 0.0348(13) Uani 1 1 d D U . . .
F4_15 F 0.9348(2) 0.10336(18) 0.40440(13) 0.0436(10) Uani 1 1 d D U . . .
F5_15 F 1.0398(3) 0.06452(17) 0.44057(14) 0.0528(11) Uani 1 1 d D U . . .
F6_15 F 1.0505(3) 0.08542(19) 0.37744(13) 0.0474(10) Uani 1 1 d D U . . .
C4_15 C 1.0043(4) 0.2105(3) 0.39903(17) 0.0315(12) Uani 1 1 d D U . . .
F7_15 F 0.9274(2) 0.21924(18) 0.41180(11) 0.0382(9) Uani 1 1 d D U . . .
F8_15 F 0.9934(3) 0.19630(19) 0.35925(11) 0.0435(10) Uani 1 1 d D U . . .
F9_15 F 1.0437(3) 0.26048(17) 0.40100(13) 0.0473(10) Uani 1 1 d D U . . .
O1_14 O 0.8765(2) 0.14906(18) 0.48626(12) 0.0257(8) Uani 1 1 d D U . . .
C1_14 C 0.7918(3) 0.1439(2) 0.48892(16) 0.0260(11) Uani 1 1 d D U . . .
C2_14 C 0.7737(4) 0.1229(3) 0.53210(19) 0.0414(15) Uani 1 1 d D U . . .
F1_14 F 0.7949(3) 0.06814(19) 0.53757(14) 0.0547(11) Uani 1 1 d D U . . .
F2_14 F 0.6924(2) 0.1289(2) 0.53962(14) 0.0590(13) Uani 1 1 d D U . . .
F3_14 F 0.8189(2) 0.1532(2) 0.56113(12) 0.0463(10) Uani 1 1 d D U . . .
C3_14 C 0.7471(4) 0.2023(3) 0.4798(2) 0.0365(13) Uani 1 1 d D U . . .
F4_14 F 0.7757(2) 0.22832(18) 0.44731(13) 0.0457(10) Uani 1 1 d D U . . .
F5_14 F 0.7596(3) 0.23870(18) 0.51160(14) 0.0487(11) Uani 1 1 d D U . . .
F6_14 F 0.6635(2) 0.19672(19) 0.47223(16) 0.0554(12) Uani 1 1 d D U . . .
C4_14 C 0.7569(3) 0.0998(3) 0.45637(19) 0.0345(13) Uani 1 1 d D U . . .
F7_14 F 0.7564(2) 0.12205(19) 0.41880(12) 0.0450(10) Uani 1 1 d D U . . .
F8_14 F 0.6776(2) 0.08349(19) 0.46207(14) 0.0467(10) Uani 1 1 d D U . . .
F9_14 F 0.8040(2) 0.05267(17) 0.45735(14) 0.0454(10) Uani 1 1 d D U . . .
O1_13 O -0.0245(2) 0.26590(16) 0.18506(12) 0.0246(8) Uani 1 1 d D U . . .
C1_13 C -0.0622(3) 0.3094(2) 0.20374(16) 0.0250(11) Uani 1 1 d D U . . .
C2_13 C -0.1536(3) 0.3203(2) 0.18365(19) 0.0323(12) Uani 1 1 d D U . . .
F1_13 F -0.1559(2) 0.31581(18) 0.14341(12) 0.0415(9) Uani 1 1 d D U . . .
F2_13 F -0.1820(2) 0.37294(16) 0.19256(14) 0.0432(9) Uani 1 1 d D U . . .
F3_13 F -0.2077(2) 0.28227(16) 0.19733(13) 0.0410(9) Uani 1 1 d D U . . .
C3_13 C -0.0668(4) 0.2969(2) 0.25001(18) 0.0342(13) Uani 1 1 d D U . . .
F4_13 F 0.0094(2) 0.30214(18) 0.27005(12) 0.0420(9) Uani 1 1 d D U . . .
F5_13 F -0.0927(3) 0.24322(16) 0.25607(12) 0.0415(9) Uani 1 1 d D U . . .
F6_13 F -0.1187(3) 0.33235(18) 0.26816(12) 0.0443(10) Uani 1 1 d D U . . .
C4_13 C -0.0089(4) 0.3649(2) 0.19888(19) 0.0339(13) Uani 1 1 d D U . . .
F7_13 F 0.0735(2) 0.35378(16) 0.20448(14) 0.0420(9) Uani 1 1 d D U . . .
F8_13 F -0.0261(3) 0.40655(16) 0.22540(14) 0.0487(11) Uani 1 1 d D U . . .
F9_13 F -0.0238(3) 0.38685(17) 0.16106(13) 0.0476(10) Uani 1 1 d D U . . .
O1_12 O 0.0022(2) 0.14818(17) 0.21167(12) 0.0254(8) Uani 1 1 d D U . . .
C1_12 C 0.0666(3) 0.1216(2) 0.23436(16) 0.0275(11) Uani 1 1 d D U . . .
C2_12 C 0.0271(4) 0.0837(3) 0.26648(19) 0.0384(14) Uani 1 1 d D U . . .
F1_12 F -0.0336(3) 0.11156(18) 0.28430(13) 0.0468(10) Uani 1 1 d D U . . .
F2_12 F 0.0838(3) 0.0662(2) 0.29662(13) 0.0544(11) Uani 1 1 d D U . . .
F3_12 F -0.0077(3) 0.03623(17) 0.24899(15) 0.0535(11) Uani 1 1 d D U . . .
C3_12 C 0.1184(4) 0.0829(3) 0.20709(19) 0.0391(14) Uani 1 1 d D U . . .
F4_12 F 0.1732(3) 0.1145(2) 0.18698(12) 0.0479(10) Uani 1 1 d D U . . .
F5_12 F 0.0689(3) 0.05534(18) 0.17889(13) 0.0509(11) Uani 1 1 d D U . . .
F6_12 F 0.1642(3) 0.04339(18) 0.22903(13) 0.0509(11) Uani 1 1 d D U . . .
C4_12 C 0.1258(4) 0.1661(3) 0.25675(18) 0.0360(13) Uani 1 1 d D U . . .
F7_12 F 0.1426(3) 0.20884(18) 0.23092(13) 0.0448(10) Uani 1 1 d D U . . .
F8_12 F 0.1999(2) 0.1433(2) 0.27079(14) 0.0508(11) Uani 1 1 d D U . . .
F9_12 F 0.0903(3) 0.18987(18) 0.28811(12) 0.0440(10) Uani 1 1 d D U . . .
O1_11 O 0.0360(2) 0.18306(17) 0.13323(12) 0.0255(8) Uani 1 1 d D U . . .
C1_11 C 0.0714(3) 0.2064(2) 0.10089(17) 0.0303(12) Uani 1 1 d D U . . .
C2_11 C 0.0044(4) 0.2300(3) 0.06856(18) 0.0373(14) Uani 1 1 d D U . . .
F1_11 F -0.0362(3) 0.1880(2) 0.04774(13) 0.0509(11) Uani 1 1 d D U . . .
F2_11 F 0.0362(3) 0.2650(2) 0.04101(13) 0.0515(11) Uani 1 1 d D U . . .
F3_11 F -0.0543(3) 0.2600(2) 0.08648(12) 0.0505(11) Uani 1 1 d D U . . .
C3_11 C 0.1322(4) 0.2564(3) 0.1153(2) 0.0460(16) Uani 1 1 d D U . . .
F4_11 F 0.1702(3) 0.2450(2) 0.15211(13) 0.0587(12) Uani 1 1 d D U . . .
F5_11 F 0.0910(3) 0.30602(19) 0.11866(15) 0.0585(12) Uani 1 1 d D U . . .
F6_11 F 0.1930(3) 0.2658(2) 0.09000(15) 0.0622(13) Uani 1 1 d D U . . .
C4_11 C 0.1244(4) 0.1594(3) 0.08107(19) 0.0409(15) Uani 1 1 d D U . . .
F7_11 F 0.1962(3) 0.1490(2) 0.10404(14) 0.0625(14) Uani 1 1 d D U . . .
F8_11 F 0.1443(3) 0.17314(19) 0.04347(12) 0.0469(10) Uani 1 1 d D U . . .
F9_11 F 0.0808(3) 0.11015(18) 0.07789(15) 0.0575(12) Uani 1 1 d D U . . .
O1_10 O 0.5109(2) 0.30333(18) 0.29434(13) 0.0275(9) Uani 1 1 d D U . . .
C1_10 C 0.5595(3) 0.3292(2) 0.26763(16) 0.0251(11) Uani 1 1 d D U . . .
C2_10 C 0.6441(4) 0.3504(3) 0.2891(2) 0.0416(15) Uani 1 1 d D U . . .
F1_10 F 0.6348(2) 0.39976(18) 0.30919(13) 0.0464(10) Uani 1 1 d D U . . .
F2_10 F 0.7044(2) 0.3584(2) 0.26357(14) 0.0551(12) Uani 1 1 d D U . . .
F3_10 F 0.6732(2) 0.3118(2) 0.31752(14) 0.0546(11) Uani 1 1 d D U . . .
C3_10 C 0.5791(4) 0.2846(3) 0.2347(2) 0.0399(14) Uani 1 1 d D U . . .
F4_10 F 0.5093(3) 0.25562(19) 0.22174(14) 0.0507(11) Uani 1 1 d D U . . .
F5_10 F 0.6353(3) 0.24646(19) 0.24982(15) 0.0539(11) Uani 1 1 d D U . . .
F6_10 F 0.6094(3) 0.3083(2) 0.20169(13) 0.0485(10) Uani 1 1 d D U . . .
C4_10 C 0.5131(4) 0.3817(2) 0.24709(17) 0.0313(12) Uani 1 1 d D U . . .
F7_10 F 0.4530(3) 0.3648(2) 0.21882(13) 0.0478(10) Uani 1 1 d D U . . .
F8_10 F 0.5649(3) 0.41614(18) 0.22789(13) 0.0471(10) Uani 1 1 d D U . . .
F9_10 F 0.4766(2) 0.41345(16) 0.27446(12) 0.0385(9) Uani 1 1 d D U . . .
O1_9 O 1.014(2) 0.1642(14) 0.5475(10) 0.021(6) Uani 0.293(7) 1 d D U P A 2
C1_9 C 1.0639(9) 0.1276(7) 0.5710(4) 0.021(3) Uani 0.293(7) 1 d D U P A 2
C2_9 C 1.0747(9) 0.1494(6) 0.6157(4) 0.025(3) Uani 0.293(7) 1 d D U P A 2
F1_9 F 1.1248(15) 0.1954(9) 0.6191(7) 0.038(5) Uani 0.293(7) 1 d D U P A 2
F2_9 F 1.1049(10) 0.1095(6) 0.6425(4) 0.037(3) Uani 0.293(7) 1 d D U P A 2
F3_9 F 1.0025(11) 0.1681(10) 0.6293(8) 0.034(5) Uani 0.293(7) 1 d D U P A 2
C3_9 C 1.0245(9) 0.0671(6) 0.5697(5) 0.031(3) Uani 0.293(7) 1 d D U P A 2
F4_9 F 0.9936(19) 0.0520(16) 0.5323(6) 0.041(6) Uani 0.293(7) 1 d D U P A 2
F5_9 F 0.9595(11) 0.0626(8) 0.5932(7) 0.043(4) Uani 0.293(7) 1 d D U P A 2
F6_9 F 1.0779(14) 0.0262(9) 0.5840(8) 0.039(5) Uani 0.293(7) 1 d D U P A 2
C4_9 C 1.1533(9) 0.1259(7) 0.5552(4) 0.034(3) Uani 0.293(7) 1 d D U P A 2
F7_9 F 1.1534(10) 0.0953(7) 0.5210(4) 0.040(4) Uani 0.293(7) 1 d D U P A 2
F8_9 F 1.2121(10) 0.1037(9) 0.5818(5) 0.046(4) Uani 0.293(7) 1 d D U P A 2
F9_9 F 1.1772(19) 0.1785(8) 0.5447(9) 0.044(5) Uani 0.293(7) 1 d D U P A 2
O1_8 O 1.0115(9) 0.1652(6) 0.5495(5) 0.025(3) Uani 0.707(7) 1 d D U P A 1
C1_8 C 1.0591(5) 0.1266(4) 0.5722(3) 0.0251(18) Uani 0.707(7) 1 d D U P A 1
C2_8 C 1.0139(5) 0.1128(3) 0.6115(2) 0.0341(18) Uani 0.707(7) 1 d D U P A 1
F1_8 F 0.9813(5) 0.1607(4) 0.6261(4) 0.039(2) Uani 0.707(7) 1 d D U P A 1
F2_8 F 1.0638(4) 0.0885(3) 0.64108(18) 0.0426(15) Uani 0.707(7) 1 d D U P A 1
F3_8 F 0.9477(5) 0.0788(3) 0.6031(3) 0.0435(19) Uani 0.707(7) 1 d D U P A 1
C3_8 C 1.0712(5) 0.0702(3) 0.5488(3) 0.0397(19) Uani 0.707(7) 1 d D U P A 1
F4_8 F 1.1306(5) 0.0734(3) 0.5227(2) 0.0443(18) Uani 0.707(7) 1 d D U P A 1
F5_8 F 1.0006(8) 0.0559(7) 0.5266(3) 0.048(3) Uani 0.707(7) 1 d D U P A 1
F6_8 F 1.0927(7) 0.0261(4) 0.5736(3) 0.047(3) Uani 0.707(7) 1 d D U P A 1
C4_8 C 1.1467(5) 0.1525(4) 0.5849(3) 0.0368(19) Uani 0.707(7) 1 d D U P A 1
F7_8 F 1.1800(9) 0.1774(5) 0.5531(4) 0.053(3) Uani 0.707(7) 1 d D U P A 1
F8_8 F 1.2025(4) 0.1129(3) 0.5995(3) 0.051(2) Uani 0.707(7) 1 d D U P A 1
F9_8 F 1.1425(7) 0.1923(4) 0.6137(4) 0.045(2) Uani 0.707(7) 1 d D U P A 1
O1_7 O -0.1340(17) 0.1802(11) 0.1567(10) 0.023(6) Uani 0.378(7) 1 d D U P B 2
C1_7 C -0.1930(9) 0.1384(6) 0.1490(4) 0.022(3) Uani 0.378(7) 1 d D U P B 2
C2_7 C -0.2161(8) 0.1114(6) 0.1900(4) 0.032(3) Uani 0.378(7) 1 d D U P B 2
F1_7 F -0.1589(7) 0.0719(4) 0.2033(4) 0.041(3) Uani 0.378(7) 1 d D U P B 2
F2_7 F -0.2894(12) 0.0827(10) 0.1871(8) 0.040(5) Uani 0.378(7) 1 d D U P B 2
F3_7 F -0.2212(15) 0.1514(9) 0.2191(5) 0.042(4) Uani 0.378(7) 1 d D U P B 2
C3_7 C -0.2728(7) 0.1664(5) 0.1274(4) 0.029(3) Uani 0.378(7) 1 d D U P B 2
F4_7 F -0.2543(13) 0.2007(6) 0.0965(5) 0.033(3) Uani 0.378(7) 1 d D U P B 2
F5_7 F -0.3147(6) 0.1960(5) 0.1544(4) 0.039(3) Uani 0.378(7) 1 d D U P B 2
F6_7 F -0.3279(12) 0.1262(9) 0.1123(7) 0.034(4) Uani 0.378(7) 1 d D U P B 2
C4_7 C -0.1605(8) 0.0916(5) 0.1209(4) 0.032(3) Uani 0.378(7) 1 d D U P B 2
F7_7 F -0.1632(7) 0.1092(5) 0.0816(3) 0.039(3) Uani 0.378(7) 1 d D U P B 2
F8_7 F -0.2048(18) 0.0426(9) 0.1194(8) 0.041(5) Uani 0.378(7) 1 d D U P B 2
F9_7 F -0.0806(9) 0.0774(11) 0.1330(6) 0.032(4) Uani 0.378(7) 1 d D U P B 2
O1_6 O 0.3726(10) 0.3499(15) 0.3351(10) 0.024(6) Uani 0.392(8) 1 d D U P C 2
C1_6 C 0.2883(9) 0.3511(5) 0.3248(4) 0.024(3) Uani 0.392(8) 1 d D U P C 2
C2_6 C 0.2631(8) 0.3028(5) 0.2939(4) 0.037(3) Uani 0.392(8) 1 d D U P C 2
F1_6 F 0.3214(17) 0.2962(10) 0.2666(8) 0.046(6) Uani 0.392(8) 1 d D U P C 2
F2_6 F 0.1896(10) 0.3132(8) 0.2726(7) 0.044(4) Uani 0.392(8) 1 d D U P C 2
F3_6 F 0.2568(10) 0.2519(5) 0.3118(5) 0.045(3) Uani 0.392(8) 1 d D U P C 2
C3_6 C 0.2398(8) 0.3431(5) 0.3637(4) 0.038(3) Uani 0.392(8) 1 d D U P C 2
F4_6 F 0.2409(8) 0.3905(5) 0.3865(4) 0.048(3) Uani 0.392(8) 1 d D U P C 2
F5_6 F 0.2755(17) 0.3019(10) 0.3877(6) 0.043(5) Uani 0.392(8) 1 d D U P C 2
F6_6 F 0.1587(7) 0.3284(8) 0.3554(6) 0.044(4) Uani 0.392(8) 1 d D U P C 2
C4_6 C 0.2649(7) 0.4101(5) 0.3053(4) 0.028(3) Uani 0.392(8) 1 d D U P C 2
F7_6 F 0.3029(17) 0.4525(9) 0.3272(7) 0.036(5) Uani 0.392(8) 1 d D U P C 2
F8_6 F 0.1820(8) 0.4203(11) 0.3019(6) 0.035(4) Uani 0.392(8) 1 d D U P C 2
F9_6 F 0.2903(8) 0.4132(5) 0.2673(3) 0.037(3) Uani 0.392(8) 1 d D U P C 2
O1_5 O 0.4404(17) 0.2430(6) 0.3572(8) 0.029(4) Uani 0.488(8) 1 d D U P C 2
C1_5 C 0.4601(7) 0.1868(6) 0.3611(3) 0.031(3) Uani 0.488(8) 1 d D U P C 2
C2_5 C 0.4378(7) 0.1660(5) 0.4041(3) 0.044(3) Uani 0.488(8) 1 d D U P C 2
F1_5 F 0.4930(6) 0.1863(5) 0.4334(3) 0.045(2) Uani 0.488(8) 1 d D U P C 2
F2_5 F 0.4361(8) 0.1085(4) 0.4068(4) 0.057(3) Uani 0.488(8) 1 d D U P C 2
F3_5 F 0.3634(10) 0.1861(9) 0.4128(6) 0.062(5) Uani 0.488(8) 1 d D U P C 2
C3_5 C 0.4095(7) 0.1505(5) 0.3281(4) 0.043(3) Uani 0.488(8) 1 d D U P C 2
F4_5 F 0.4073(13) 0.1754(11) 0.2910(5) 0.056(5) Uani 0.488(8) 1 d D U P C 2
F5_5 F 0.3295(7) 0.1433(9) 0.3359(5) 0.050(4) Uani 0.488(8) 1 d D U P C 2
F6_5 F 0.4431(9) 0.0980(5) 0.3236(5) 0.049(3) Uani 0.488(8) 1 d D U P C 2
C4_5 C 0.5559(7) 0.1770(5) 0.3575(4) 0.037(3) Uani 0.488(8) 1 d D U P C 2
F7_5 F 0.5735(6) 0.1781(5) 0.3181(3) 0.046(2) Uani 0.488(8) 1 d D U P C 2
F8_5 F 0.5835(15) 0.1261(7) 0.3716(6) 0.044(4) Uani 0.488(8) 1 d D U P C 2
F9_5 F 0.6014(12) 0.2171(9) 0.3783(6) 0.045(4) Uani 0.488(8) 1 d D U P C 2
O1_4 O -0.1327(11) 0.1777(8) 0.1558(7) 0.027(4) Uani 0.622(7) 1 d D U P B 1
C1_4 C -0.1936(6) 0.1369(4) 0.1497(3) 0.028(2) Uani 0.622(7) 1 d D U P B 1
C2_4 C -0.2470(6) 0.1511(4) 0.1095(3) 0.042(2) Uani 0.622(7) 1 d D U P B 1
F1_4 F -0.2656(10) 0.2073(4) 0.1075(4) 0.055(3) Uani 0.622(7) 1 d D U P B 1
F2_4 F -0.3188(9) 0.1211(7) 0.1043(5) 0.059(4) Uani 0.622(7) 1 d D U P B 1
F3_4 F -0.2050(5) 0.1379(4) 0.0771(2) 0.056(2) Uani 0.622(7) 1 d D U P B 1
C3_4 C -0.1547(5) 0.0763(4) 0.1457(3) 0.034(2) Uani 0.622(7) 1 d D U P B 1
F4_4 F -0.1293(4) 0.0542(3) 0.1824(2) 0.0440(17) Uani 0.622(7) 1 d D U P B 1
F5_4 F -0.0869(6) 0.0789(8) 0.1237(4) 0.046(3) Uani 0.622(7) 1 d D U P B 1
F6_4 F -0.2083(10) 0.0384(6) 0.1273(5) 0.038(3) Uani 0.622(7) 1 d D U P B 1
C4_4 C -0.2508(6) 0.1365(4) 0.1860(3) 0.045(2) Uani 0.622(7) 1 d D U P B 1
F7_4 F -0.2037(10) 0.1413(6) 0.2218(4) 0.053(3) Uani 0.622(7) 1 d D U P B 1
F8_4 F -0.2973(8) 0.0887(6) 0.1867(6) 0.053(4) Uani 0.622(7) 1 d D U P B 1
F9_4 F -0.3057(4) 0.1799(3) 0.1828(3) 0.058(2) Uani 0.622(7) 1 d D U P B 1
O1_3 O 0.3713(7) 0.3494(9) 0.3360(7) 0.025(4) Uani 0.608(8) 1 d D U P C 1
C1_3 C 0.2881(7) 0.3502(4) 0.3239(3) 0.026(2) Uani 0.608(8) 1 d D U P C 1
C2_3 C 0.2385(5) 0.3039(4) 0.3460(3) 0.036(2) Uani 0.608(8) 1 d D U P C 1
F1_3 F 0.2493(7) 0.2520(3) 0.3302(3) 0.043(2) Uani 0.608(8) 1 d D U P C 1
F2_3 F 0.1551(5) 0.3138(5) 0.3430(4) 0.044(3) Uani 0.608(8) 1 d D U P C 1
F3_3 F 0.2641(12) 0.2997(6) 0.3857(4) 0.047(3) Uani 0.608(8) 1 d D U P C 1
C3_3 C 0.2538(5) 0.4105(4) 0.3342(3) 0.035(2) Uani 0.608(8) 1 d D U P C 1
F4_3 F 0.3082(12) 0.4517(6) 0.3254(6) 0.049(4) Uani 0.608(8) 1 d D U P C 1
F5_3 F 0.2418(6) 0.4144(4) 0.3739(2) 0.050(2) Uani 0.608(8) 1 d D U P C 1
F6_3 F 0.1797(6) 0.4223(8) 0.3139(4) 0.042(3) Uani 0.608(8) 1 d D U P C 1
C4_3 C 0.2730(5) 0.3407(4) 0.2772(3) 0.038(2) Uani 0.608(8) 1 d D U P C 1
F7_3 F 0.2941(5) 0.3865(4) 0.2562(3) 0.050(2) Uani 0.608(8) 1 d D U P C 1
F8_3 F 0.1937(6) 0.3277(6) 0.2646(4) 0.052(3) Uani 0.608(8) 1 d D U P C 1
F9_3 F 0.3219(12) 0.2976(7) 0.2650(5) 0.046(4) Uani 0.608(8) 1 d D U P C 1
O1_2 O 0.5354(3) 0.34331(18) 0.37470(12) 0.0289(9) Uani 1 1 d D U . . .
C1_2 C 0.5492(3) 0.3741(2) 0.40934(16) 0.0263(11) Uani 1 1 d D U . . .
C2_2 C 0.6459(4) 0.3758(3) 0.42099(19) 0.0385(14) Uani 1 1 d D U . . .
F1_2 F 0.6802(2) 0.32437(18) 0.41598(14) 0.0482(10) Uani 1 1 d D U . . .
F2_2 F 0.6640(3) 0.39079(19) 0.46042(13) 0.0494(10) Uani 1 1 d D U . . .
F3_2 F 0.6843(2) 0.41293(18) 0.39774(13) 0.0452(10) Uani 1 1 d D U . . .
C3_2 C 0.5162(4) 0.4364(2) 0.40277(18) 0.0350(13) Uani 1 1 d D U . . .
F4_2 F 0.4320(3) 0.43839(19) 0.40466(15) 0.0533(11) Uani 1 1 d D U . . .
F5_2 F 0.5327(3) 0.45621(17) 0.36636(12) 0.0468(10) Uani 1 1 d D U . . .
F6_2 F 0.5500(3) 0.47314(17) 0.43098(13) 0.0511(11) Uani 1 1 d D U . . .
C4_2 C 0.5055(4) 0.3459(3) 0.44506(19) 0.0423(15) Uani 1 1 d D U . . .
F7_2 F 0.4273(3) 0.3282(2) 0.43176(14) 0.0523(11) Uani 1 1 d D U . . .
F8_2 F 0.4971(3) 0.3813(2) 0.47641(13) 0.0540(11) Uani 1 1 d D U . . .
F9_2 F 0.5474(3) 0.29963(18) 0.45948(13) 0.0504(11) Uani 1 1 d D U . . .
O1_1 O 0.4359(15) 0.2397(5) 0.3523(8) 0.023(4) Uani 0.512(8) 1 d D U P C 1
C1_1 C 0.4585(6) 0.1839(5) 0.3559(3) 0.026(2) Uani 0.512(8) 1 d D U P C 1
C2_1 C 0.3870(6) 0.1511(4) 0.3753(3) 0.033(2) Uani 0.512(8) 1 d D U P C 1
F1_1 F 0.3568(9) 0.1806(6) 0.4058(5) 0.041(3) Uani 0.512(8) 1 d D U P C 1
F2_1 F 0.4118(6) 0.0995(4) 0.3900(4) 0.045(2) Uani 0.512(8) 1 d D U P C 1
F3_1 F 0.3219(6) 0.1423(8) 0.3482(4) 0.042(3) Uani 0.512(8) 1 d D U P C 1
C3_1 C 0.4692(7) 0.1581(4) 0.3127(3) 0.036(2) Uani 0.512(8) 1 d D U P C 1
F4_1 F 0.5444(6) 0.1719(4) 0.2994(4) 0.053(3) Uani 0.512(8) 1 d D U P C 1
F5_1 F 0.4115(11) 0.1803(10) 0.2857(5) 0.050(4) Uani 0.512(8) 1 d D U P C 1
F6_1 F 0.4646(9) 0.1010(4) 0.3123(5) 0.045(3) Uani 0.512(8) 1 d D U P C 1
C4_1 C 0.5423(7) 0.1761(5) 0.3830(4) 0.045(3) Uani 0.512(8) 1 d D U P C 1
F7_1 F 0.5994(11) 0.2146(8) 0.3724(6) 0.052(4) Uani 0.512(8) 1 d D U P C 1
F8_1 F 0.5762(13) 0.1242(6) 0.3804(6) 0.053(4) Uani 0.512(8) 1 d D U P C 1
F9_1 F 0.5286(8) 0.1834(5) 0.4223(3) 0.061(3) Uani 0.512(8) 1 d D U P C 1
Ag1A Ag 1.30637(11) 0.27667(7) 0.49074(14) 0.0389(5) Uani 0.892(16) 1 d . U P D 1
Ag1B Ag 1.2985(7) 0.2719(5) 0.5034(8) 0.0389(5) Uani 0.108(16) 1 d . U P D 2
Cl1 Cl 1.33791(11) 0.04040(7) 0.48830(7) 0.0515(5) Uani 1 1 d . . . . .
C1 C 1.3712(4) 0.1466(3) 0.5105(2) 0.0327(14) Uani 1 1 d . . . . .
N1 N 1.3469(3) 0.1917(2) 0.5046(2) 0.0414(14) Uani 1 1 d . . . . .
Ag3A Ag 0.33975(7) 0.28487(3) 0.16707(4) 0.0448(3) Uani 0.938(4) 1 d . U P E 1
Ag3B Ag 0.3139(10) 0.2761(5) 0.1805(6) 0.0448(3) Uani 0.062(4) 1 d . U P E 2
Cl3 Cl 1.50746(11) 0.08497(8) 0.50360(8) 0.0599(6) Uani 1 1 d . . . . .
C3 C 1.2499(4) 0.4089(3) 0.4796(2) 0.0326(14) Uani 1 1 d . . . . .
N3 N 0.7664(3) 0.1455(2) 0.32795(18) 0.0342(12) Uani 1 1 d . . . . .
Ag2 Ag 0.79878(3) 0.23082(2) 0.34669(2) 0.04251(14) Uani 1 1 d . . . . .
Cl2 Cl 1.40232(18) 0.07252(12) 0.57061(7) 0.0779(8) Uani 1 1 d . . . . .
C2 C 1.4036(4) 0.0872(3) 0.5183(2) 0.0387(15) Uani 1 1 d . . . . .
N2 N 1.2699(3) 0.3627(2) 0.4820(2) 0.0396(14) Uani 1 1 d . . . . .
Al04 Al -0.02979(9) 0.19347(7) 0.17213(5) 0.0171(3) Uani 1 1 d . . . . .
Cl4 Cl 1.21883(12) 0.49276(7) 0.52900(5) 0.0423(4) Uani 1 1 d . . . . .
C4 C 1.2220(4) 0.4698(3) 0.4780(2) 0.0309(13) Uani 1 1 d . . . . .
N4 N 0.8448(3) 0.3162(2) 0.35868(18) 0.0329(12) Uani 1 1 d . . . . .
Al05 Al 0.46392(9) 0.30990(7) 0.34018(5) 0.0180(3) Uani 1 1 d . . . . .
Cl5 Cl 1.29480(12) 0.51079(8) 0.45260(6) 0.0501(5) Uani 1 1 d . . . . .
C5 C 0.7490(4) 0.0992(3) 0.3206(2) 0.0334(14) Uani 1 1 d . . . . .
N5 N 0.3676(4) 0.1959(2) 0.1745(2) 0.0420(14) Uani 1 1 d . . . . .
O5 O 0.9426(3) 0.25758(17) 0.50415(13) 0.0277(9) Uani 1 1 d . . . . .
Al06 Al 0.96809(9) 0.18561(7) 0.50199(5) 0.0173(3) Uani 1 1 d . . . . .
Cl6 Cl 1.12115(11) 0.47231(7) 0.45126(5) 0.0395(4) Uani 1 1 d . . . . .
C6 C 0.7257(5) 0.0388(3) 0.3116(2) 0.0426(17) Uani 1 1 d . . . . .
N6 N 0.2879(3) 0.3678(2) 0.15810(19) 0.0384(13) Uani 1 1 d . . . . .
Cl7 Cl 0.62824(13) 0.03809(9) 0.28291(8) 0.0614(6) Uani 1 1 d . . . . .
C7 C 0.8704(3) 0.3610(3) 0.35745(19) 0.0264(12) Uani 1 1 d . . . . .
Cl8 Cl 0.7188(3) 0.00406(10) 0.35853(8) 0.1087(14) Uani 1 1 d . . . . .
C8 C 0.9049(4) 0.4200(3) 0.3534(2) 0.0289(13) Uani 1 1 d . . . . .
C9 C 0.3836(4) 0.1483(3) 0.1768(2) 0.0318(14) Uani 1 1 d . . . . .
Cl9 Cl 0.80130(16) 0.00838(11) 0.28257(12) 0.0992(12) Uani 1 1 d . . . . .
F01X F 1.0869(3) 0.37171(17) 0.52835(14) 0.0494(11) Uani 1 1 d . . . . .
Cl18 Cl 0.12275(11) 0.45894(8) 0.11483(7) 0.0523(5) Uani 1 1 d . . . . .
Cl17 Cl 0.28379(12) 0.51466(8) 0.12579(8) 0.0566(5) Uani 1 1 d . . . . .
Cl16 Cl 0.1910(2) 0.49179(11) 0.19593(7) 0.0905(10) Uani 1 1 d . . . . .
Cl15 Cl 0.34897(11) 0.05110(7) 0.13950(6) 0.0411(4) Uani 1 1 d . . . . .
Cl14 Cl 0.51552(11) 0.08336(8) 0.17361(8) 0.0584(6) Uani 1 1 d . . . . .
Cl13 Cl 0.3831(2) 0.06002(10) 0.22680(6) 0.0726(7) Uani 1 1 d . . . . .
C12 C 0.2144(4) 0.4677(3) 0.14783(19) 0.0306(13) Uani 1 1 d . . . . .
Cl12 Cl 0.84130(10) 0.45506(7) 0.31468(6) 0.0417(4) Uani 1 1 d . . . . .
C11 C 0.2555(4) 0.4113(3) 0.1535(2) 0.0327(14) Uani 1 1 d . . . . .
Cl11 Cl 1.00916(9) 0.41434(7) 0.34049(6) 0.0422(4) Uani 1 1 d . . . . .
C10 C 0.4070(4) 0.0873(3) 0.1796(2) 0.0290(13) Uani 1 1 d . . . . .
Cl10 Cl 0.90045(12) 0.45726(8) 0.40023(6) 0.0478(4) Uani 1 1 d . . . . .
F02J F 1.1080(2) 0.28242(17) 0.51574(15) 0.0491(11) Uani 1 1 d . . . . .
F02K F 1.0305(3) 0.2883(2) 0.58546(14) 0.0562(12) Uani 1 1 d . . . . .
F032 F 0.8824(3) 0.34219(18) 0.45906(15) 0.0616(13) Uani 1 1 d . . . . .
F03E F 1.0546(3) 0.3380(2) 0.46770(14) 0.0570(12) Uani 1 1 d . . . . .
F03G F 0.8951(3) 0.2833(2) 0.57750(15) 0.0671(15) Uani 1 1 d . . . . .
F03I F 0.8283(3) 0.3533(2) 0.5167(2) 0.0717(16) Uani 1 1 d . . . . .
F03J F 0.9307(3) 0.40818(17) 0.50094(17) 0.0636(14) Uani 1 1 d . . . . .
F03P F 0.9572(4) 0.3662(2) 0.58016(16) 0.0679(15) Uani 1 1 d . . . . .
C04H C 0.9640(4) 0.3099(2) 0.5190(2) 0.0299(13) Uani 1 1 d . . . . .
C05B C 1.0552(5) 0.3256(3) 0.5082(2) 0.0397(16) Uani 1 1 d . . . . .
C05G C 0.9008(5) 0.3541(3) 0.4988(3) 0.0490(19) Uani 1 1 d . . . . .
C05J C 0.9616(5) 0.3120(4) 0.5661(2) 0.0497(19) Uani 1 1 d . . . . .

loop_
_atom_site_aniso_label
_atom_site_aniso_U_11
_atom_site_aniso_U_22
_atom_site_aniso_U_33
_atom_site_aniso_U_23
_atom_site_aniso_U_13
_atom_site_aniso_U_12
O1_15 0.0168(17) 0.029(2) 0.0207(18) -0.0013(15) 0.0033(14) -0.0014(15)
C1_15 0.016(2) 0.034(3) 0.025(2) -0.002(2) 0.0034(18) 0.0021(19)
C2_15 0.018(2) 0.051(3) 0.034(3) -0.004(2) 0.007(2) 0.003(2)
F1_15 0.0274(18) 0.059(2) 0.048(2) -0.0070(19) 0.0070(17) -0.0144(17)
F2_15 0.030(2) 0.082(3) 0.037(2) -0.004(2) 0.0163(16) 0.000(2)
F3_15 0.0269(19) 0.065(3) 0.050(2) -0.004(2) 0.0052(17) 0.0176(18)
C3_15 0.031(3) 0.037(3) 0.037(3) -0.008(2) 0.004(2) 0.000(2)
F4_15 0.0307(18) 0.053(2) 0.047(2) -0.0155(19) 0.0045(16) -0.0106(17)
F5_15 0.071(3) 0.030(2) 0.056(3) -0.0012(18) -0.005(2) -0.0019(19)
F6_15 0.042(2) 0.056(3) 0.044(2) -0.0216(19) 0.0068(18) 0.0059(19)
C4_15 0.028(3) 0.043(3) 0.024(3) 0.005(2) 0.009(2) 0.006(2)
F7_15 0.0268(17) 0.059(2) 0.0298(19) 0.0083(17) 0.0064(14) 0.0150(16)
F8_15 0.041(2) 0.064(3) 0.0268(18) 0.0029(17) 0.0081(16) 0.0106(19)
F9_15 0.053(2) 0.038(2) 0.052(2) 0.0094(18) 0.011(2) -0.0015(18)
O1_14 0.0160(17) 0.033(2) 0.029(2) -0.0004(17) 0.0056(15) -0.0023(15)
C1_14 0.013(2) 0.032(3) 0.033(3) 0.001(2) 0.0024(18) -0.0038(18)
C2_14 0.028(3) 0.057(4) 0.040(3) 0.010(3) 0.006(2) -0.012(3)
F1_14 0.055(3) 0.054(2) 0.055(3) 0.022(2) 0.001(2) -0.011(2)
F2_14 0.029(2) 0.103(4) 0.046(3) 0.010(2) 0.0137(18) -0.012(2)
F3_14 0.035(2) 0.076(3) 0.0295(19) -0.0024(19) 0.0095(16) -0.0061(19)
C3_14 0.022(3) 0.038(3) 0.051(3) 0.002(2) 0.009(2) 0.004(2)
F4_14 0.034(2) 0.045(2) 0.059(2) 0.0147(19) 0.0076(18) 0.0075(17)
F5_14 0.035(2) 0.045(2) 0.069(3) -0.014(2) 0.0206(19) 0.0007(17)
F6_14 0.0191(17) 0.053(3) 0.095(4) 0.006(2) 0.0100(19) 0.0075(17)
C4_14 0.020(2) 0.040(3) 0.043(3) -0.003(2) 0.002(2) -0.007(2)
F7_14 0.034(2) 0.064(3) 0.037(2) -0.0047(18) 0.0018(16) -0.0058(19)
F8_14 0.0234(17) 0.054(2) 0.064(3) -0.007(2) 0.0057(17) -0.0153(17)
F9_14 0.033(2) 0.036(2) 0.067(3) -0.0093(19) 0.0027(18) -0.0019(16)
O1_13 0.0218(18) 0.0206(18) 0.032(2) -0.0059(16) 0.0065(16) 0.0012(15)
C1_13 0.022(2) 0.016(2) 0.037(3) -0.0060(19) 0.0036(19) 0.0004(18)
C2_13 0.024(3) 0.026(3) 0.048(3) -0.005(2) 0.005(2) 0.002(2)
F1_13 0.0316(19) 0.049(2) 0.043(2) -0.0031(17) -0.0045(16) 0.0062(17)
F2_13 0.034(2) 0.0330(19) 0.062(3) -0.0027(18) 0.0008(18) 0.0125(16)
F3_13 0.0176(16) 0.040(2) 0.066(3) -0.0103(18) 0.0108(16) -0.0008(15)
C3_13 0.031(3) 0.031(3) 0.041(3) -0.009(2) 0.009(2) 0.004(2)
F4_13 0.039(2) 0.047(2) 0.039(2) -0.0072(18) -0.0017(16) 0.0076(17)
F5_13 0.051(2) 0.0358(19) 0.041(2) 0.0007(16) 0.0190(18) -0.0005(17)
F6_13 0.043(2) 0.048(2) 0.043(2) -0.0143(18) 0.0131(18) 0.0122(18)
C4_13 0.031(3) 0.019(3) 0.052(3) -0.003(2) 0.006(2) -0.005(2)
F7_13 0.0243(17) 0.035(2) 0.067(3) -0.0060(18) 0.0014(17) -0.0082(15)
F8_13 0.050(2) 0.0258(19) 0.071(3) -0.0164(19) 0.008(2) -0.0029(17)
F9_13 0.048(2) 0.038(2) 0.058(2) 0.0103(18) 0.0082(19) -0.0069(18)
O1_12 0.0243(19) 0.028(2) 0.024(2) 0.0026(16) 0.0019(15) 0.0049(16)
C1_12 0.027(2) 0.028(3) 0.027(3) 0.002(2) -0.0043(19) 0.008(2)
C2_12 0.043(3) 0.033(3) 0.039(3) 0.010(2) 0.003(2) 0.004(2)
F1_12 0.047(2) 0.054(2) 0.042(2) 0.0112(19) 0.0158(18) 0.0056(19)
F2_12 0.057(3) 0.062(3) 0.043(2) 0.021(2) -0.0011(19) 0.012(2)
F3_12 0.062(3) 0.034(2) 0.064(3) 0.0085(19) 0.003(2) -0.0044(19)
C3_12 0.039(3) 0.041(3) 0.037(3) -0.004(2) -0.003(2) 0.019(2)
F4_12 0.039(2) 0.067(3) 0.039(2) 0.0007(19) 0.0096(17) 0.0214(19)
F5_12 0.056(3) 0.048(2) 0.047(2) -0.0207(19) -0.0097(19) 0.019(2)
F6_12 0.053(2) 0.047(2) 0.051(2) -0.0020(19) -0.0062(19) 0.029(2)
C4_12 0.030(3) 0.043(3) 0.035(3) -0.004(2) -0.003(2) 0.003(2)
F7_12 0.037(2) 0.047(2) 0.050(2) 0.0030(18) 0.0001(18) -0.0094(17)
F8_12 0.032(2) 0.063(3) 0.055(3) -0.008(2) -0.0133(18) 0.0084(19)
F9_12 0.047(2) 0.048(2) 0.037(2) -0.0136(17) -0.0013(17) 0.0038(18)
O1_11 0.0217(19) 0.027(2) 0.029(2) -0.0015(16) 0.0117(16) 0.0005(16)
C1_11 0.024(2) 0.039(3) 0.029(3) -0.002(2) 0.009(2) 0.001(2)
C2_11 0.035(3) 0.050(3) 0.028(3) 0.003(2) 0.009(2) 0.008(2)
F1_11 0.035(2) 0.072(3) 0.044(2) -0.012(2) -0.0019(18) -0.003(2)
F2_11 0.051(2) 0.067(3) 0.038(2) 0.013(2) 0.0107(19) 0.013(2)
F3_11 0.045(2) 0.071(3) 0.037(2) 0.005(2) 0.0109(18) 0.027(2)
C3_11 0.047(3) 0.053(3) 0.040(3) 0.002(3) 0.013(3) -0.015(3)
F4_11 0.045(2) 0.087(3) 0.044(2) 0.004(2) 0.0023(19) -0.032(2)
F5_11 0.078(3) 0.044(2) 0.057(3) -0.005(2) 0.026(2) -0.018(2)
F6_11 0.050(3) 0.083(3) 0.057(3) 0.000(2) 0.025(2) -0.029(2)
C4_11 0.040(3) 0.050(3) 0.036(3) 0.004(3) 0.022(2) 0.015(3)
F7_11 0.038(2) 0.101(4) 0.050(3) 0.014(2) 0.0173(19) 0.033(2)
F8_11 0.041(2) 0.065(3) 0.037(2) 0.0000(19) 0.0194(17) 0.011(2)
F9_11 0.071(3) 0.044(2) 0.062(3) -0.008(2) 0.035(2) 0.006(2)
O1_10 0.0184(18) 0.034(2) 0.031(2) 0.0025(17) 0.0076(16) -0.0005(16)
C1_10 0.016(2) 0.033(3) 0.028(3) 0.001(2) 0.0089(19) -0.0030(19)
C2_10 0.019(3) 0.055(4) 0.052(3) -0.004(3) 0.006(2) -0.006(2)
F1_10 0.036(2) 0.058(2) 0.046(2) -0.0112(19) 0.0102(18) -0.0184(18)
F2_10 0.0211(18) 0.086(3) 0.060(3) -0.010(2) 0.0157(18) -0.015(2)
F3_10 0.0253(19) 0.078(3) 0.059(3) 0.001(2) -0.0042(18) 0.005(2)
C3_10 0.031(3) 0.041(3) 0.049(3) -0.009(3) 0.012(2) 0.000(2)
F4_10 0.045(2) 0.052(3) 0.056(3) -0.020(2) 0.0128(19) -0.0112(19)
F5_10 0.045(2) 0.045(2) 0.074(3) -0.004(2) 0.020(2) 0.0125(19)
F6_10 0.041(2) 0.063(3) 0.043(2) -0.0075(19) 0.0174(18) 0.001(2)
C4_10 0.028(3) 0.037(3) 0.029(3) 0.004(2) 0.007(2) 0.001(2)
F7_10 0.036(2) 0.066(3) 0.041(2) 0.005(2) -0.0042(17) -0.0016(19)
F8_10 0.052(2) 0.046(2) 0.048(2) 0.0062(19) 0.024(2) -0.0074(19)
F9_10 0.038(2) 0.035(2) 0.045(2) 0.0050(16) 0.0168(17) 0.0069(16)
O1_9 0.022(10) 0.030(10) 0.011(9) -0.001(7) -0.004(7) 0.010(7)
C1_9 0.023(6) 0.028(6) 0.012(5) 0.000(4) -0.004(4) 0.009(4)
C2_9 0.025(6) 0.035(6) 0.014(5) 0.000(4) -0.006(4) 0.000(4)
F1_9 0.044(9) 0.046(7) 0.022(8) -0.007(5) -0.004(6) -0.010(6)
F2_9 0.040(7) 0.050(7) 0.020(5) 0.008(5) -0.003(5) 0.009(5)
F3_9 0.035(7) 0.047(9) 0.020(8) 0.000(6) 0.003(6) 0.008(6)
C3_9 0.032(6) 0.027(6) 0.032(7) 0.001(4) -0.010(5) 0.005(4)
F4_9 0.052(10) 0.027(10) 0.041(7) -0.004(6) -0.020(6) 0.002(8)
F5_9 0.042(7) 0.037(9) 0.050(9) 0.000(6) 0.001(5) -0.001(6)
F6_9 0.042(8) 0.031(7) 0.042(10) 0.000(6) -0.014(7) 0.009(6)
C4_9 0.027(6) 0.048(7) 0.029(6) 0.013(5) 0.008(4) 0.018(5)
F7_9 0.037(8) 0.055(9) 0.030(6) 0.012(5) 0.011(5) 0.031(6)
F8_9 0.028(6) 0.069(10) 0.043(8) 0.028(7) 0.006(5) 0.018(6)
F9_9 0.026(9) 0.055(8) 0.052(10) 0.022(6) 0.008(7) 0.013(6)
O1_8 0.021(5) 0.033(5) 0.023(5) 0.002(4) 0.002(3) 0.006(4)
C1_8 0.020(3) 0.029(4) 0.027(4) 0.006(3) -0.001(3) 0.002(3)
C2_8 0.028(3) 0.038(4) 0.036(4) 0.006(3) 0.002(3) -0.002(3)
F1_8 0.039(4) 0.049(4) 0.030(4) -0.002(3) 0.008(4) 0.003(3)
F2_8 0.045(3) 0.049(4) 0.033(3) 0.012(3) -0.001(3) 0.003(3)
F3_8 0.036(3) 0.040(4) 0.054(5) 0.009(3) 0.006(3) -0.013(3)
C3_8 0.041(4) 0.032(4) 0.046(4) 0.002(3) 0.001(3) 0.005(3)
F4_8 0.051(4) 0.035(4) 0.048(4) 0.001(3) 0.011(3) 0.013(3)
F5_8 0.054(4) 0.035(5) 0.054(5) -0.008(4) -0.006(3) 0.000(3)
F6_8 0.053(5) 0.031(3) 0.057(6) 0.008(3) 0.005(4) 0.009(3)
C4_8 0.023(3) 0.043(4) 0.044(4) 0.004(3) -0.003(3) -0.002(3)
F7_8 0.033(5) 0.062(5) 0.066(6) 0.016(4) 0.012(4) -0.010(4)
F8_8 0.027(3) 0.053(4) 0.069(5) 0.010(4) -0.012(3) 0.002(3)
F9_8 0.036(4) 0.040(3) 0.057(5) 0.000(3) -0.002(3) -0.006(3)
O1_7 0.012(8) 0.022(7) 0.035(11) 0.001(7) -0.001(7) -0.001(6)
C1_7 0.016(5) 0.022(5) 0.029(5) 0.001(4) -0.004(4) -0.005(4)
C2_7 0.035(6) 0.031(5) 0.030(5) 0.005(4) 0.000(4) -0.012(4)
F1_7 0.042(5) 0.036(5) 0.045(6) 0.018(4) -0.004(4) -0.009(4)
F2_7 0.038(6) 0.036(8) 0.047(9) 0.009(6) 0.002(5) -0.019(5)
F3_7 0.045(9) 0.045(7) 0.036(6) -0.001(5) 0.011(5) -0.015(6)
C3_7 0.017(5) 0.030(5) 0.040(5) 0.001(4) -0.007(4) -0.002(4)
F4_7 0.030(6) 0.027(6) 0.040(6) 0.003(5) -0.009(5) 0.001(5)
F5_7 0.019(4) 0.040(5) 0.059(6) -0.006(5) 0.005(4) 0.000(4)
F6_7 0.020(5) 0.036(6) 0.044(7) -0.006(5) -0.009(5) -0.004(4)
C4_7 0.027(6) 0.028(5) 0.039(5) -0.006(4) -0.001(4) -0.003(4)
F7_7 0.042(6) 0.041(6) 0.034(4) -0.010(4) 0.002(4) -0.007(5)
F8_7 0.041(8) 0.031(6) 0.048(9) -0.007(5) -0.005(6) -0.014(5)
F9_7 0.027(6) 0.021(7) 0.047(8) -0.018(5) -0.002(4) 0.003(4)
O1_6 0.009(6) 0.032(12) 0.032(11) 0.006(9) 0.001(5) 0.001(5)
C1_6 0.007(5) 0.029(5) 0.037(5) 0.008(4) 0.000(4) -0.001(4)
C2_6 0.018(5) 0.033(5) 0.057(6) 0.000(4) -0.010(4) 0.002(4)
F1_6 0.029(8) 0.047(10) 0.060(10) -0.013(7) -0.006(7) -0.003(6)
F2_6 0.021(5) 0.033(7) 0.075(10) 0.006(6) -0.019(5) -0.005(4)
F3_6 0.022(6) 0.031(5) 0.078(9) 0.003(5) -0.010(6) 0.001(4)
C3_6 0.021(5) 0.042(6) 0.052(6) 0.013(4) 0.016(4) 0.007(4)
F4_6 0.049(6) 0.051(6) 0.047(6) 0.009(4) 0.026(5) 0.011(5)
F5_6 0.030(8) 0.057(9) 0.045(7) 0.020(6) 0.022(5) 0.013(7)
F6_6 0.021(4) 0.048(9) 0.065(9) 0.016(6) 0.018(4) 0.001(4)
C4_6 0.014(5) 0.029(5) 0.041(6) 0.010(4) -0.001(4) 0.002(4)
F7_6 0.027(8) 0.029(7) 0.053(8) 0.010(6) -0.001(6) 0.000(6)
F8_6 0.016(4) 0.035(7) 0.055(9) 0.010(7) 0.002(4) 0.007(4)
F9_6 0.034(5) 0.041(6) 0.036(5) 0.017(4) 0.001(4) 0.005(5)
O1_5 0.028(8) 0.027(5) 0.031(8) 0.006(4) 0.001(6) 0.000(5)
C1_5 0.026(5) 0.024(5) 0.041(5) 0.003(4) -0.004(3) -0.002(3)
C2_5 0.037(5) 0.046(5) 0.048(5) 0.013(4) -0.002(4) -0.007(4)
F1_5 0.040(5) 0.052(5) 0.043(5) 0.007(4) -0.003(4) -0.003(4)
F2_5 0.054(7) 0.047(5) 0.068(8) 0.020(4) -0.003(5) -0.013(4)
F3_5 0.051(6) 0.083(10) 0.053(8) 0.008(6) 0.010(5) 0.004(6)
C3_5 0.040(5) 0.029(5) 0.058(6) -0.004(4) -0.014(4) 0.000(4)
F4_5 0.071(9) 0.041(8) 0.052(6) -0.002(5) -0.021(5) -0.002(6)
F5_5 0.035(5) 0.037(6) 0.076(8) 0.004(6) -0.017(4) -0.005(4)
F6_5 0.053(7) 0.025(4) 0.068(9) -0.007(4) -0.010(6) 0.000(4)
C4_5 0.027(5) 0.025(5) 0.059(6) 0.001(4) 0.000(4) -0.001(4)
F7_5 0.035(5) 0.043(5) 0.062(5) 0.001(4) 0.012(4) 0.009(4)
F8_5 0.033(6) 0.032(5) 0.066(7) 0.003(4) -0.001(5) 0.008(4)
F9_5 0.021(7) 0.039(7) 0.073(7) -0.008(5) 0.001(5) -0.009(5)
O1_4 0.018(5) 0.032(6) 0.032(7) -0.007(5) 0.004(5) -0.006(5)
C1_4 0.014(4) 0.028(4) 0.040(4) -0.009(3) -0.001(3) -0.005(3)
C2_4 0.039(4) 0.040(5) 0.046(4) -0.009(4) -0.013(3) -0.003(3)
F1_4 0.056(7) 0.041(4) 0.063(7) -0.003(4) -0.023(5) 0.008(3)
F2_4 0.039(5) 0.053(6) 0.082(9) -0.010(5) -0.021(5) -0.005(4)
F3_4 0.066(5) 0.057(5) 0.044(4) -0.007(3) -0.006(3) -0.003(4)
C3_4 0.026(4) 0.030(4) 0.046(5) -0.008(3) 0.005(3) -0.005(3)
F4_4 0.038(4) 0.034(3) 0.059(4) 0.005(3) -0.004(3) -0.003(3)
F5_4 0.029(4) 0.041(6) 0.069(7) -0.007(5) 0.017(4) 0.000(4)
F6_4 0.035(4) 0.030(4) 0.050(6) -0.011(4) 0.007(4) -0.009(3)
C4_4 0.036(4) 0.045(5) 0.057(5) -0.016(4) 0.022(4) -0.010(3)
F7_4 0.053(6) 0.063(7) 0.047(5) -0.013(4) 0.020(4) -0.022(5)
F8_4 0.030(4) 0.040(5) 0.092(9) -0.014(5) 0.025(5) -0.014(4)
F9_4 0.032(3) 0.047(4) 0.099(6) -0.024(4) 0.024(4) -0.006(3)
O1_3 0.015(4) 0.022(7) 0.039(8) 0.002(6) 0.004(4) 0.003(4)
C1_3 0.014(4) 0.025(4) 0.038(4) 0.003(3) 0.003(3) 0.003(3)
C2_3 0.023(4) 0.029(4) 0.057(5) 0.006(3) 0.013(3) -0.002(3)
F1_3 0.027(4) 0.027(3) 0.075(6) 0.004(3) 0.001(4) -0.001(2)
F2_3 0.024(3) 0.046(6) 0.065(7) 0.004(4) 0.013(3) -0.002(3)
F3_3 0.034(6) 0.049(6) 0.059(5) 0.015(4) 0.008(4) -0.012(4)
C3_3 0.024(4) 0.025(4) 0.058(5) 0.003(3) 0.011(3) 0.007(3)
F4_3 0.034(6) 0.027(5) 0.089(8) 0.005(5) 0.017(5) 0.002(4)
F5_3 0.049(4) 0.042(4) 0.061(4) -0.006(3) 0.020(3) 0.006(4)
F6_3 0.021(3) 0.040(5) 0.067(7) 0.007(5) 0.008(3) 0.012(3)
C4_3 0.020(4) 0.050(5) 0.045(4) 0.001(3) 0.006(3) 0.002(3)
F7_3 0.037(4) 0.068(5) 0.045(5) 0.017(4) 0.003(3) 0.004(4)
F8_3 0.024(3) 0.073(9) 0.057(6) -0.001(5) -0.004(3) 0.001(4)
F9_3 0.035(6) 0.066(7) 0.038(6) -0.010(5) 0.001(5) 0.010(5)
O1_2 0.028(2) 0.029(2) 0.030(2) -0.0025(17) -0.0002(16) -0.0002(17)
C1_2 0.026(2) 0.027(2) 0.025(3) -0.001(2) -0.0020(19) -0.0046(19)
C2_2 0.031(3) 0.044(3) 0.039(3) 0.001(2) -0.005(2) -0.005(2)
F1_2 0.031(2) 0.047(2) 0.065(3) 0.000(2) -0.0078(19) 0.0056(17)
F2_2 0.047(2) 0.057(3) 0.042(2) -0.0005(19) -0.0140(18) -0.011(2)
F3_2 0.034(2) 0.048(2) 0.053(2) 0.0051(19) -0.0011(17) -0.0144(17)
C3_2 0.041(3) 0.032(3) 0.031(3) -0.005(2) -0.002(2) 0.004(2)
F4_2 0.045(2) 0.053(3) 0.062(3) -0.010(2) 0.006(2) 0.0156(19)
F5_2 0.064(3) 0.035(2) 0.041(2) 0.0068(17) 0.0015(19) 0.0099(19)
F6_2 0.069(3) 0.033(2) 0.050(2) -0.0099(18) -0.005(2) 0.0010(19)
C4_2 0.043(3) 0.046(3) 0.039(3) 0.001(3) 0.008(3) -0.008(3)
F7_2 0.038(2) 0.068(3) 0.052(3) 0.001(2) 0.0103(19) -0.017(2)
F8_2 0.068(3) 0.059(3) 0.037(2) -0.0039(19) 0.015(2) -0.001(2)
F9_2 0.063(3) 0.041(2) 0.047(2) 0.0143(18) 0.001(2) -0.0074(19)
O1_1 0.019(6) 0.013(4) 0.038(8) -0.001(4) -0.001(5) -0.004(3)
C1_1 0.017(4) 0.018(4) 0.043(5) 0.005(3) -0.002(3) 0.001(3)
C2_1 0.023(4) 0.025(4) 0.050(5) 0.007(3) 0.004(3) -0.005(3)
F1_1 0.038(5) 0.028(5) 0.061(6) 0.009(4) 0.021(4) -0.010(4)
F2_1 0.038(5) 0.028(4) 0.068(7) 0.013(4) 0.000(4) -0.004(3)
F3_1 0.018(4) 0.035(5) 0.072(6) 0.004(5) -0.001(4) -0.011(3)
C3_1 0.041(5) 0.022(4) 0.046(5) 0.002(3) 0.002(4) 0.006(4)
F4_1 0.056(5) 0.031(4) 0.076(7) -0.007(5) 0.029(5) 0.008(4)
F5_1 0.065(7) 0.041(8) 0.044(6) 0.000(5) -0.007(5) 0.014(5)
F6_1 0.054(7) 0.025(4) 0.058(7) -0.003(3) 0.006(5) 0.006(3)
C4_1 0.029(5) 0.034(5) 0.067(6) 0.007(4) -0.020(4) 0.002(4)
F7_1 0.018(6) 0.036(7) 0.098(10) 0.009(6) -0.021(5) 0.005(5)
F8_1 0.029(7) 0.036(5) 0.090(10) 0.007(5) -0.025(6) 0.009(4)
F9_1 0.060(6) 0.054(6) 0.064(5) 0.009(4) -0.026(4) 0.003(5)
Ag1A 0.0290(3) 0.0217(3) 0.0657(13) 0.0007(5) 0.0006(5) 0.0029(2)
Ag1B 0.0290(3) 0.0217(3) 0.0657(13) 0.0007(5) 0.0006(5) 0.0029(2)
Cl1 0.0380(9) 0.0262(8) 0.0883(15) -0.0023(8) -0.0074(9) -0.0010(7)
C1 0.024(3) 0.029(3) 0.045(4) -0.003(3) -0.001(3) -0.001(3)
N1 0.026(3) 0.030(3) 0.067(4) -0.007(3) -0.004(3) 0.007(2)
Ag3A 0.0315(4) 0.0219(3) 0.0794(6) -0.0048(3) -0.0058(4) 0.0030(3)
Ag3B 0.0315(4) 0.0219(3) 0.0794(6) -0.0048(3) -0.0058(4) 0.0030(3)
Cl3 0.0243(8) 0.0396(9) 0.1164(19) 0.0081(10) 0.0100(9) 0.0078(7)
C3 0.027(3) 0.029(3) 0.043(4) -0.002(3) 0.012(3) -0.002(3)
N3 0.032(3) 0.023(3) 0.046(3) 0.000(2) -0.004(2) -0.003(2)
Ag2 0.0360(3) 0.0243(2) 0.0646(4) 0.0057(2) -0.0122(2) -0.00667(19)
Cl2 0.0863(17) 0.0932(18) 0.0533(13) 0.0204(12) 0.0002(12) 0.0381(15)
C2 0.031(3) 0.033(3) 0.051(4) 0.008(3) -0.001(3) 0.003(3)
N2 0.027(3) 0.027(3) 0.065(4) -0.005(3) 0.004(3) 0.005(2)
Al04 0.0132(7) 0.0198(7) 0.0185(8) -0.0017(6) 0.0024(6) -0.0001(6)
Cl4 0.0578(10) 0.0350(8) 0.0345(8) -0.0063(7) 0.0064(7) 0.0026(7)
C4 0.038(3) 0.021(3) 0.034(3) -0.002(2) 0.008(3) -0.001(2)
N4 0.023(2) 0.030(3) 0.044(3) 0.007(2) -0.005(2) -0.003(2)
Al05 0.0127(7) 0.0190(7) 0.0225(8) 0.0032(6) 0.0019(6) -0.0001(6)
Cl5 0.0515(10) 0.0354(9) 0.0665(12) 0.0053(8) 0.0241(9) -0.0059(8)
C5 0.028(3) 0.029(3) 0.043(4) 0.001(3) 0.001(3) 0.001(3)
N5 0.034(3) 0.028(3) 0.062(4) -0.005(3) -0.009(3) 0.005(2)
O5 0.029(2) 0.019(2) 0.036(2) -0.0010(17) 0.0055(17) 0.0017(16)
Al06 0.0143(7) 0.0184(7) 0.0194(8) 0.0012(6) 0.0035(6) 0.0009(6)
Cl6 0.0400(8) 0.0357(8) 0.0423(9) 0.0055(7) -0.0005(7) 0.0058(7)
C6 0.053(4) 0.028(3) 0.048(4) -0.007(3) 0.008(3) -0.003(3)
N6 0.030(3) 0.031(3) 0.053(4) -0.007(3) -0.007(2) 0.004(2)
Cl7 0.0449(10) 0.0501(11) 0.0869(16) -0.0225(11) -0.0083(10) -0.0062(9)
C7 0.019(3) 0.025(3) 0.035(3) 0.002(2) 0.000(2) 0.001(2)
Cl8 0.233(4) 0.0360(11) 0.0525(14) 0.0093(10) -0.0186(19) -0.0349(17)
C8 0.021(3) 0.028(3) 0.038(3) -0.007(3) 0.005(2) -0.003(2)
C9 0.026(3) 0.026(3) 0.043(4) -0.003(3) 0.001(3) 0.001(2)
Cl9 0.0530(13) 0.0615(15) 0.189(3) -0.0493(18) 0.0465(18) 0.0025(11)
F01X 0.050(2) 0.035(2) 0.062(3) -0.009(2) -0.003(2) -0.0152(19)
Cl18 0.0319(8) 0.0410(9) 0.0815(14) 0.0134(9) -0.0114(8) -0.0036(7)
Cl17 0.0413(9) 0.0326(9) 0.0966(16) 0.0076(9) 0.0094(10) -0.0120(7)
Cl16 0.174(3) 0.0614(14) 0.0393(11) -0.0027(10) 0.0300(15) 0.0578(17)
Cl15 0.0462(9) 0.0277(7) 0.0478(10) -0.0076(7) -0.0051(7) -0.0006(7)
Cl14 0.0234(8) 0.0421(10) 0.1089(18) 0.0063(10) 0.0009(9) 0.0064(7)
Cl13 0.130(2) 0.0541(12) 0.0361(10) 0.0042(9) 0.0232(12) -0.0212(13)
C12 0.040(3) 0.022(3) 0.030(3) 0.001(2) 0.007(3) 0.004(3)
Cl12 0.0363(8) 0.0247(7) 0.0623(11) 0.0058(7) -0.0063(7) -0.0016(6)
C11 0.033(3) 0.032(3) 0.032(3) -0.002(3) -0.002(3) -0.001(3)
Cl11 0.0188(7) 0.0371(8) 0.0723(12) -0.0133(8) 0.0127(7) -0.0021(6)
C10 0.027(3) 0.022(3) 0.038(3) 0.005(2) 0.002(2) 0.001(2)
Cl10 0.0493(10) 0.0485(10) 0.0471(10) -0.0186(8) 0.0137(8) -0.0114(8)
F02J 0.0283(19) 0.037(2) 0.082(3) -0.008(2) 0.005(2) -0.0018(17)
F02K 0.071(3) 0.050(3) 0.044(3) -0.003(2) -0.018(2) -0.006(2)
F032 0.081(3) 0.034(2) 0.064(3) 0.005(2) -0.033(3) 0.008(2)
F03E 0.073(3) 0.052(3) 0.048(3) -0.003(2) 0.016(2) -0.025(2)
F03G 0.068(3) 0.091(4) 0.046(3) -0.010(3) 0.024(2) -0.013(3)
F03I 0.037(2) 0.057(3) 0.119(5) -0.019(3) -0.001(3) 0.017(2)
F03J 0.075(3) 0.021(2) 0.091(4) -0.006(2) -0.018(3) 0.010(2)
F03P 0.091(4) 0.053(3) 0.061(3) -0.030(2) 0.012(3) 0.005(3)
C04H 0.035(3) 0.014(3) 0.041(4) -0.005(2) 0.001(3) -0.002(2)
C05B 0.047(4) 0.026(3) 0.045(4) -0.003(3) -0.002(3) -0.007(3)
C05G 0.055(5) 0.027(3) 0.062(5) -0.004(3) -0.011(4) 0.010(3)
C05J 0.054(5) 0.052(5) 0.043(4) -0.013(4) 0.002(4) -0.001(4)

loop_
_atom_type_symbol
_atom_type_description
_atom_type_scat_dispersion_real
_atom_type_scat_dispersion_imag
_atom_type_scat_source
C C 0.0181 0.0091 'International Tables Vol C Tables 4.2.6.8 and 6.1.1.4'
N N 0.0311 0.0180 'International Tables Vol C Tables 4.2.6.8 and 6.1.1.4'
F F 0.0727 0.0534 'International Tables Vol C Tables 4.2.6.8 and 6.1.1.4'
Al Al 0.2130 0.2455 'International Tables Vol C Tables 4.2.6.8 and 6.1.1.4'
Cl Cl 0.3639 0.7018 'International Tables Vol C Tables 4.2.6.8 and 6.1.1.4'
Ag Ag 0.1306 4.2820 'International Tables Vol C Tables 4.2.6.8 and 6.1.1.4'
O O 0.0492 0.0322 'International Tables Vol C Tables 4.2.6.8 and 6.1.1.4'

loop_
_geom_angle_atom_site_label_1
_geom_angle_atom_site_label_2
_geom_angle_atom_site_label_3
_geom_angle
_geom_angle_site_symmetry_1
_geom_angle_site_symmetry_3
_geom_angle_publ_flag
C1_15 O1_15 Al06 144.9(3) . . ?
O1_15 C1_15 C4_15 111.5(4) . . ?
O1_15 C1_15 C3_15 110.9(4) . . ?
C4_15 C1_15 C3_15 108.7(5) . . ?
O1_15 C1_15 C2_15 108.0(4) . . ?
C4_15 C1_15 C2_15 108.7(4) . . ?
C3_15 C1_15 C2_15 108.9(4) . . ?
F3_15 C2_15 F2_15 107.6(5) . . ?
F3_15 C2_15 F1_15 107.2(5) . . ?
F2_15 C2_15 F1_15 108.2(5) . . ?
F3_15 C2_15 C1_15 111.2(5) . . ?
F2_15 C2_15 C1_15 112.4(5) . . ?
F1_15 C2_15 C1_15 110.1(4) . . ?
F4_15 C3_15 F6_15 106.7(5) . . ?
F4_15 C3_15 F5_15 108.1(5) . . ?
F6_15 C3_15 F5_15 105.8(5) . . ?
F4_15 C3_15 C1_15 111.9(5) . . ?
F6_15 C3_15 C1_15 113.8(5) . . ?
F5_15 C3_15 C1_15 110.3(5) . . ?
F9_15 C4_15 F7_15 106.9(5) . . ?
F9_15 C4_15 F8_15 106.8(5) . . ?
F7_15 C4_15 F8_15 106.9(5) . . ?
F9_15 C4_15 C1_15 112.3(5) . . ?
F7_15 C4_15 C1_15 109.8(4) . . ?
F8_15 C4_15 C1_15 113.7(5) . . ?
C1_14 O1_14 Al06 146.9(4) . . ?
O1_14 C1_14 C2_14 110.1(4) . . ?
O1_14 C1_14 C4_14 108.5(4) . . ?
C2_14 C1_14 C4_14 109.6(5) . . ?
O1_14 C1_14 C3_14 110.5(4) . . ?
C2_14 C1_14 C3_14 109.7(5) . . ?
C4_14 C1_14 C3_14 108.4(5) . . ?
F1_14 C2_14 F2_14 108.3(5) . . ?
F1_14 C2_14 F3_14 107.1(5) . . ?
F2_14 C2_14 F3_14 106.5(5) . . ?
F1_14 C2_14 C1_14 111.4(5) . . ?
F2_14 C2_14 C1_14 112.8(5) . . ?
F3_14 C2_14 C1_14 110.5(5) . . ?
F4_14 C3_14 F6_14 107.1(5) . . ?
F4_14 C3_14 F5_14 106.9(5) . . ?
F6_14 C3_14 F5_14 106.8(5) . . ?
F4_14 C3_14 C1_14 111.7(4) . . ?
F6_14 C3_14 C1_14 112.5(5) . . ?
F5_14 C3_14 C1_14 111.5(5) . . ?
F9_14 C4_14 F7_14 107.8(5) . . ?
F9_14 C4_14 F8_14 107.2(5) . . ?
F7_14 C4_14 F8_14 107.5(5) . . ?
F9_14 C4_14 C1_14 111.1(5) . . ?
F7_14 C4_14 C1_14 110.6(5) . . ?
F8_14 C4_14 C1_14 112.4(5) . . ?
C1_13 O1_13 Al04 145.5(3) . . ?
O1_13 C1_13 C3_13 111.0(4) . . ?
O1_13 C1_13 C4_13 108.1(4) . . ?
C3_13 C1_13 C4_13 108.9(4) . . ?
O1_13 C1_13 C2_13 111.3(4) . . ?
C3_13 C1_13 C2_13 109.1(4) . . ?
C4_13 C1_13 C2_13 108.5(4) . . ?
F1_13 C2_13 F3_13 108.3(5) . . ?
F1_13 C2_13 F2_13 107.8(5) . . ?
F3_13 C2_13 F2_13 107.1(4) . . ?
F1_13 C2_13 C1_13 110.9(4) . . ?
F3_13 C2_13 C1_13 110.6(5) . . ?
F2_13 C2_13 C1_13 111.9(5) . . ?
F5_13 C3_13 F4_13 106.9(5) . . ?
F5_13 C3_13 F6_13 107.7(5) . . ?
F4_13 C3_13 F6_13 107.0(5) . . ?
F5_13 C3_13 C1_13 111.1(5) . . ?
F4_13 C3_13 C1_13 110.5(5) . . ?
F6_13 C3_13 C1_13 113.3(5) . . ?
F7_13 C4_13 F9_13 107.4(5) . . ?
F7_13 C4_13 F8_13 107.4(5) . . ?
F9_13 C4_13 F8_13 106.8(5) . . ?
F7_13 C4_13 C1_13 111.2(4) . . ?
F9_13 C4_13 C1_13 110.6(5) . . ?
F8_13 C4_13 C1_13 113.1(5) . . ?
C1_12 O1_12 Al04 148.7(4) . . ?
O1_12 C1_12 C2_12 107.6(4) . . ?
O1_12 C1_12 C4_12 110.9(4) . . ?
C2_12 C1_12 C4_12 109.1(5) . . ?
O1_12 C1_12 C3_12 111.2(4) . . ?
C2_12 C1_12 C3_12 108.8(5) . . ?
C4_12 C1_12 C3_12 109.3(5) . . ?
F1_12 C2_12 F3_12 107.4(5) . . ?
F1_12 C2_12 F2_12 107.1(5) . . ?
F3_12 C2_12 F2_12 107.0(5) . . ?
F1_12 C2_12 C1_12 111.5(5) . . ?
F3_12 C2_12 C1_12 110.9(5) . . ?
F2_12 C2_12 C1_12 112.7(5) . . ?
F5_12 C3_12 F6_12 107.8(5) . . ?
F5_12 C3_12 F4_12 107.1(5) . . ?
F6_12 C3_12 F4_12 106.8(5) . . ?
F5_12 C3_12 C1_12 111.6(5) . . ?
F6_12 C3_12 C1_12 112.4(5) . . ?
F4_12 C3_12 C1_12 110.9(5) . . ?
F9_12 C4_12 F8_12 108.4(5) . . ?
F9_12 C4_12 F7_12 107.0(5) . . ?
F8_12 C4_12 F7_12 107.1(5) . . ?
F9_12 C4_12 C1_12 111.4(5) . . ?
F8_12 C4_12 C1_12 112.6(5) . . ?
F7_12 C4_12 C1_12 110.0(5) . . ?
C1_11 O1_11 Al04 146.6(4) . . ?
O1_11 C1_11 C2_11 111.8(4) . . ?
O1_11 C1_11 C4_11 108.4(5) . . ?
C2_11 C1_11 C4_11 109.5(5) . . ?
O1_11 C1_11 C3_11 110.5(5) . . ?
C2_11 C1_11 C3_11 108.6(5) . . ?
C4_11 C1_11 C3_11 107.9(5) . . ?
F1_11 C2_11 F3_11 106.4(5) . . ?
F1_11 C2_11 F2_11 107.2(5) . . ?
F3_11 C2_11 F2_11 106.9(5) . . ?
F1_11 C2_11 C1_11 111.7(5) . . ?
F3_11 C2_11 C1_11 110.7(5) . . ?
F2_11 C2_11 C1_11 113.6(5) . . ?
F4_11 C3_11 F5_11 106.8(6) . . ?
F4_11 C3_11 F6_11 107.2(6) . . ?
F5_11 C3_11 F6_11 107.0(6) . . ?
F4_11 C3_11 C1_11 110.5(5) . . ?
F5_11 C3_11 C1_11 111.9(5) . . ?
F6_11 C3_11 C1_11 113.2(5) . . ?
C3_11 F4_11 Ag3B 127.8(6) . . ?
F8_11 C4_11 F7_11 107.9(5) . . ?
F8_11 C4_11 F9_11 107.1(5) . . ?
F7_11 C4_11 F9_11 107.5(6) . . ?
F8_11 C4_11 C1_11 113.1(5) . . ?
F7_11 C4_11 C1_11 111.1(5) . . ?
F9_11 C4_11 C1_11 109.9(5) . . ?
C1_10 O1_10 Al05 145.7(4) . . ?
O1_10 C1_10 C3_10 107.9(4) . . ?
O1_10 C1_10 C2_10 111.8(5) . . ?
C3_10 C1_10 C2_10 108.3(4) . . ?
O1_10 C1_10 C4_10 110.6(4) . . ?
C3_10 C1_10 C4_10 110.0(5) . . ?
C2_10 C1_10 C4_10 108.1(5) . . ?
F2_10 C2_10 F1_10 107.6(5) . . ?
F2_10 C2_10 F3_10 107.5(5) . . ?
F1_10 C2_10 F3_10 106.1(5) . . ?
F2_10 C2_10 C1_10 113.8(5) . . ?
F1_10 C2_10 C1_10 111.8(5) . . ?
F3_10 C2_10 C1_10 109.7(5) . . ?
F5_10 C3_10 F6_10 107.5(5) . . ?
F5_10 C3_10 F4_10 107.3(5) . . ?
F6_10 C3_10 F4_10 107.3(5) . . ?
F5_10 C3_10 C1_10 110.9(5) . . ?
F6_10 C3_10 C1_10 113.0(5) . . ?
F4_10 C3_10 C1_10 110.6(5) . . ?
F9_10 C4_10 F7_10 107.7(5) . . ?
F9_10 C4_10 F8_10 107.4(5) . . ?
F7_10 C4_10 F8_10 106.5(5) . . ?
F9_10 C4_10 C1_10 111.4(4) . . ?
F7_10 C4_10 C1_10 110.9(5) . . ?
F8_10 C4_10 C1_10 112.6(5) . . ?
C1_9 O1_9 Al06 152(3) . . ?
O1_9 C1_9 C3_9 109.9(17) . . ?
O1_9 C1_9 C2_9 110.2(17) . . ?
C3_9 C1_9 C2_9 109.8(11) . . ?
O1_9 C1_9 C4_9 109.7(17) . . ?
C3_9 C1_9 C4_9 110.4(11) . . ?
C2_9 C1_9 C4_9 106.8(10) . . ?
F1_9 C2_9 F3_9 103.4(15) . . ?
F1_9 C2_9 F2_9 108.8(15) . . ?
F3_9 C2_9 F2_9 106.4(15) . . ?
F1_9 C2_9 C1_9 111.3(12) . . ?
F3_9 C2_9 C1_9 112.8(14) . . ?
F2_9 C2_9 C1_9 113.5(11) . . ?
F4_9 C3_9 F6_9 108.2(17) . . ?
F4_9 C3_9 F5_9 105.2(16) . . ?
F6_9 C3_9 F5_9 104.0(15) . . ?
F4_9 C3_9 C1_9 112.6(16) . . ?
F6_9 C3_9 C1_9 113.4(14) . . ?
F5_9 C3_9 C1_9 112.8(12) . . ?
F7_9 C4_9 F8_9 107.3(14) . . ?
F7_9 C4_9 F9_9 105.0(15) . . ?
F8_9 C4_9 F9_9 108.9(16) . . ?
F7_9 C4_9 C1_9 110.9(12) . . ?
F8_9 C4_9 C1_9 114.0(12) . . ?
F9_9 C4_9 C1_9 110.3(14) . . ?
C1_8 O1_8 Al06 147.8(13) . . ?
O1_8 C1_8 C3_8 112.3(9) . . ?
O1_8 C1_8 C4_8 109.9(9) . . ?
C3_8 C1_8 C4_8 108.8(7) . . ?
O1_8 C1_8 C2_8 108.4(9) . . ?
C3_8 C1_8 C2_8 108.5(6) . . ?
C4_8 C1_8 C2_8 108.9(6) . . ?
F2_8 C2_8 F3_8 108.3(7) . . ?
F2_8 C2_8 F1_8 108.8(8) . . ?
F3_8 C2_8 F1_8 104.4(8) . . ?
F2_8 C2_8 C1_8 113.6(7) . . ?
F3_8 C2_8 C1_8 111.3(7) . . ?
F1_8 C2_8 C1_8 109.9(7) . . ?
F4_8 C3_8 F5_8 106.0(9) . . ?
F4_8 C3_8 F6_8 105.8(8) . . ?
F5_8 C3_8 F6_8 107.6(10) . . ?
F4_8 C3_8 C1_8 113.3(7) . . ?
F5_8 C3_8 C1_8 110.6(9) . . ?
F6_8 C3_8 C1_8 113.1(8) . . ?
F9_8 C4_8 F7_8 107.1(9) . . ?
F9_8 C4_8 F8_8 107.4(9) . . ?
F7_8 C4_8 F8_8 106.4(9) . . ?
F9_8 C4_8 C1_8 111.7(7) . . ?
F7_8 C4_8 C1_8 111.4(8) . . ?
F8_8 C4_8 C1_8 112.6(7) . . ?
C1_7 O1_7 Al04 145(2) . . ?
O1_7 C1_7 C4_7 110.9(16) . . ?
O1_7 C1_7 C3_7 108.1(15) . . ?
C4_7 C1_7 C3_7 109.1(10) . . ?
O1_7 C1_7 C2_7 109.8(16) . . ?
C4_7 C1_7 C2_7 110.1(10) . . ?
C3_7 C1_7 C2_7 108.9(10) . . ?
F3_7 C2_7 F2_7 107.2(15) . . ?
F3_7 C2_7 F1_7 109.0(13) . . ?
F2_7 C2_7 F1_7 104.1(13) . . ?
F3_7 C2_7 C1_7 111.3(13) . . ?
F2_7 C2_7 C1_7 113.9(13) . . ?
F1_7 C2_7 C1_7 110.9(10) . . ?
F5_7 C3_7 F4_7 110.0(12) . . ?
F5_7 C3_7 F6_7 104.8(12) . . ?
F4_7 C3_7 F6_7 108.3(14) . . ?
F5_7 C3_7 C1_7 110.3(10) . . ?
F4_7 C3_7 C1_7 112.0(11) . . ?
F6_7 C3_7 C1_7 111.1(13) . . ?
F8_7 C4_7 F9_7 106.5(16) . . ?
F8_7 C4_7 F7_7 104.3(14) . . ?
F9_7 C4_7 F7_7 108.3(13) . . ?
F8_7 C4_7 C1_7 115.1(14) . . ?
F9_7 C4_7 C1_7 110.7(12) . . ?
F7_7 C4_7 C1_7 111.6(10) . . ?
C1_6 O1_6 Al05 148(2) . . ?
O1_6 C1_6 C2_6 110.4(16) . . ?
O1_6 C1_6 C4_6 108.8(16) . . ?
C2_6 C1_6 C4_6 109.6(10) . . ?
O1_6 C1_6 C3_6 109.8(16) . . ?
C2_6 C1_6 C3_6 109.2(10) . . ?
C4_6 C1_6 C3_6 109.0(9) . . ?
F3_6 C2_6 F2_6 107.3(12) . . ?
F3_6 C2_6 F1_6 105.6(14) . . ?
F2_6 C2_6 F1_6 107.0(16) . . ?
F3_6 C2_6 C1_6 112.8(11) . . ?
F2_6 C2_6 C1_6 112.5(12) . . ?
F1_6 C2_6 C1_6 111.1(14) . . ?
F4_6 C3_6 F5_6 106.3(14) . . ?
F4_6 C3_6 F6_6 107.1(12) . . ?
F5_6 C3_6 F6_6 107.0(15) . . ?
F4_6 C3_6 C1_6 112.1(10) . . ?
F5_6 C3_6 C1_6 110.5(12) . . ?
F6_6 C3_6 C1_6 113.4(12) . . ?
F8_6 C4_6 F7_6 108.3(15) . . ?
F8_6 C4_6 F9_6 106.4(12) . . ?
F7_6 C4_6 F9_6 107.5(13) . . ?
F8_6 C4_6 C1_6 113.3(13) . . ?
F7_6 C4_6 C1_6 110.6(13) . . ?
F9_6 C4_6 C1_6 110.4(10) . . ?
C1_5 O1_5 Al05 149(2) . . ?
O1_5 C1_5 C3_5 111.2(13) . . ?
O1_5 C1_5 C4_5 110.9(14) . . ?
C3_5 C1_5 C4_5 109.0(9) . . ?
O1_5 C1_5 C2_5 108.6(13) . . ?
C3_5 C1_5 C2_5 108.5(9) . . ?
C4_5 C1_5 C2_5 108.6(9) . . ?
F3_5 C2_5 F1_5 105.6(12) . . ?
F3_5 C2_5 F2_5 108.4(13) . . ?
F1_5 C2_5 F2_5 108.8(10) . . ?
F3_5 C2_5 C1_5 110.9(12) . . ?
F1_5 C2_5 C1_5 110.9(9) . . ?
F2_5 C2_5 C1_5 112.0(10) . . ?
F5_5 C3_5 F4_5 105.7(13) . . ?
F5_5 C3_5 F6_5 107.4(12) . . ?
F4_5 C3_5 F6_5 105.8(13) . . ?
F5_5 C3_5 C1_5 113.0(11) . . ?
F4_5 C3_5 C1_5 111.7(12) . . ?
F6_5 C3_5 C1_5 112.7(10) . . ?
F8_5 C4_5 F9_5 107.2(14) . . ?
F8_5 C4_5 F7_5 105.2(12) . . ?
F9_5 C4_5 F7_5 109.2(12) . . ?
F8_5 C4_5 C1_5 113.7(12) . . ?
F9_5 C4_5 C1_5 110.7(12) . . ?
F7_5 C4_5 C1_5 110.6(9) . . ?
C1_4 O1_4 Al04 147.5(16) . . ?
O1_4 C1_4 C2_4 108.2(11) . . ?
O1_4 C1_4 C3_4 111.3(11) . . ?
C2_4 C1_4 C3_4 108.7(8) . . ?
O1_4 C1_4 C4_4 110.2(11) . . ?
C2_4 C1_4 C4_4 109.7(8) . . ?
C3_4 C1_4 C4_4 108.7(7) . . ?
F3_4 C2_4 F2_4 104.7(10) . . ?
F3_4 C2_4 F1_4 108.0(9) . . ?
F2_4 C2_4 F1_4 108.7(11) . . ?
F3_4 C2_4 C1_4 110.6(8) . . ?
F2_4 C2_4 C1_4 113.7(11) . . ?
F1_4 C2_4 C1_4 110.9(9) . . ?
F4_4 C3_4 F6_4 106.7(10) . . ?
F4_4 C3_4 F5_4 107.4(9) . . ?
F6_4 C3_4 F5_4 107.3(11) . . ?
F4_4 C3_4 C1_4 111.7(7) . . ?
F6_4 C3_4 C1_4 113.2(10) . . ?
F5_4 C3_4 C1_4 110.2(9) . . ?
F9_4 C4_4 F8_4 105.8(10) . . ?
F9_4 C4_4 F7_4 108.8(9) . . ?
F8_4 C4_4 F7_4 108.9(12) . . ?
F9_4 C4_4 C1_4 110.8(8) . . ?
F8_4 C4_4 C1_4 112.1(10) . . ?
F7_4 C4_4 C1_4 110.3(9) . . ?
C1_3 O1_3 Al05 146.7(15) . . ?
O1_3 C1_3 C4_3 111.2(11) . . ?
O1_3 C1_3 C2_3 112.1(11) . . ?
C4_3 C1_3 C2_3 108.5(7) . . ?
O1_3 C1_3 C3_3 107.4(11) . . ?
C4_3 C1_3 C3_3 108.4(7) . . ?
C2_3 C1_3 C3_3 109.0(7) . . ?
F1_3 C2_3 F3_3 106.0(10) . . ?
F1_3 C2_3 F2_3 106.6(9) . . ?
F3_3 C2_3 F2_3 107.8(11) . . ?
F1_3 C2_3 C1_3 111.2(8) . . ?
F3_3 C2_3 C1_3 112.3(10) . . ?
F2_3 C2_3 C1_3 112.5(9) . . ?
F5_3 C3_3 F6_3 106.3(9) . . ?
F5_3 C3_3 F4_3 107.9(11) . . ?
F6_3 C3_3 F4_3 107.8(12) . . ?
F5_3 C3_3 C1_3 110.8(7) . . ?
F6_3 C3_3 C1_3 112.9(10) . . ?
F4_3 C3_3 C1_3 110.9(10) . . ?
F7_3 C4_3 F8_3 107.2(9) . . ?
F7_3 C4_3 F9_3 105.5(10) . . ?
F8_3 C4_3 F9_3 107.1(11) . . ?
F7_3 C4_3 C1_3 111.7(8) . . ?
F8_3 C4_3 C1_3 114.2(9) . . ?
F9_3 C4_3 C1_3 110.6(10) . . ?
C1_2 O1_2 Al05 148.0(4) . . ?
O1_2 C1_2 C3_2 110.6(4) . . ?
O1_2 C1_2 C4_2 110.8(4) . . ?
C3_2 C1_2 C4_2 109.5(5) . . ?
O1_2 C1_2 C2_2 108.1(4) . . ?
C3_2 C1_2 C2_2 109.1(5) . . ?
C4_2 C1_2 C2_2 108.6(5) . . ?
F1_2 C2_2 F3_2 107.6(5) . . ?
F1_2 C2_2 F2_2 107.1(5) . . ?
F3_2 C2_2 F2_2 107.8(5) . . ?
F1_2 C2_2 C1_2 110.8(5) . . ?
F3_2 C2_2 C1_2 111.4(5) . . ?
F2_2 C2_2 C1_2 111.9(5) . . ?
F5_2 C3_2 F6_2 107.5(5) . . ?
F5_2 C3_2 F4_2 107.4(5) . . ?
F6_2 C3_2 F4_2 106.9(5) . . ?
F5_2 C3_2 C1_2 111.2(5) . . ?
F6_2 C3_2 C1_2 112.9(5) . . ?
F4_2 C3_2 C1_2 110.6(5) . . ?
F8_2 C4_2 F9_2 107.8(5) . . ?
F8_2 C4_2 F7_2 107.0(5) . . ?
F9_2 C4_2 F7_2 106.9(5) . . ?
F8_2 C4_2 C1_2 113.3(5) . . ?
F9_2 C4_2 C1_2 111.5(5) . . ?
F7_2 C4_2 C1_2 110.1(5) . . ?
C1_1 O1_1 Al05 148.0(18) . . ?
O1_1 C1_1 C2_1 108.1(12) . . ?
O1_1 C1_1 C4_1 111.9(12) . . ?
C2_1 C1_1 C4_1 109.4(8) . . ?
O1_1 C1_1 C3_1 110.0(12) . . ?
C2_1 C1_1 C3_1 108.6(8) . . ?
C4_1 C1_1 C3_1 108.7(8) . . ?
F3_1 C2_1 F1_1 105.8(11) . . ?
F3_1 C2_1 F2_1 107.0(11) . . ?
F1_1 C2_1 F2_1 107.8(10) . . ?
F3_1 C2_1 C1_1 111.2(9) . . ?
F1_1 C2_1 C1_1 112.0(9) . . ?
F2_1 C2_1 C1_1 112.7(8) . . ?
F5_1 C3_1 F6_1 110.4(13) . . ?
F5_1 C3_1 F4_1 106.1(12) . . ?
F6_1 C3_1 F4_1 106.5(9) . . ?
F5_1 C3_1 C1_1 109.6(11) . . ?
F6_1 C3_1 C1_1 112.6(9) . . ?
F4_1 C3_1 C1_1 111.5(9) . . ?
F8_1 C4_1 F9_1 106.0(12) . . ?
F8_1 C4_1 F7_1 107.9(13) . . ?
F9_1 C4_1 F7_1 109.3(13) . . ?
F8_1 C4_1 C1_1 113.9(11) . . ?
F9_1 C4_1 C1_1 109.6(9) . . ?
F7_1 C4_1 C1_1 110.0(11) . . ?
N2 Ag1A N1 175.2(3) . . ?
N1 Ag1B N2 159.6(14) . . ?
N1 C1 C2 179.7(9) . . ?
C1 N1 Ag1B 170.7(10) . . ?
C1 N1 Ag1A 176.7(6) . . ?
N6 Ag3A N5 169.0(2) . . ?
N5 Ag3B N6 151.5(12) . . ?
N5 Ag3B F4_11 94.3(5) . . ?
N6 Ag3B F4_11 90.9(4) . . ?
N2 C3 C4 177.9(7) . . ?
C5 N3 Ag2 175.5(6) . . ?
N3 Ag2 N4 171.4(2) . . ?
C1 C2 Cl2 108.6(5) . . ?
C1 C2 Cl1 107.3(5) . . ?
Cl2 C2 Cl1 112.0(4) . . ?
C1 C2 Cl3 107.4(5) . . ?
Cl2 C2 Cl3 110.4(4) . . ?
Cl1 C2 Cl3 111.0(4) . . ?
C3 N2 Ag1A 176.1(6) . . ?
C3 N2 Ag1B 165.0(9) . . ?
O1_12 Al04 O1_4 108.7(7) . . ?
O1_12 Al04 O1_7 109.4(10) . . ?
O1_12 Al04 O1_11 108.0(2) . . ?
O1_4 Al04 O1_11 111.0(7) . . ?
O1_7 Al04 O1_11 112.6(12) . . ?
O1_12 Al04 O1_13 114.1(2) . . ?
O1_4 Al04 O1_13 108.0(7) . . ?
O1_7 Al04 O1_13 105.8(10) . . ?
O1_11 Al04 O1_13 107.1(2) . . ?
C3 C4 Cl4 106.7(5) . . ?
C3 C4 Cl5 109.3(4) . . ?
Cl4 C4 Cl5 110.6(3) . . ?
C3 C4 Cl6 107.9(5) . . ?
Cl4 C4 Cl6 111.5(3) . . ?
Cl5 C4 Cl6 110.8(4) . . ?
C7 N4 Ag2 167.3(6) . . ?
O1_5 Al05 O1_2 110.4(9) . . ?
O1_5 Al05 O1_6 108.7(14) . . ?
O1_2 Al05 O1_6 109.0(11) . . ?
O1_2 Al05 O1_3 108.9(7) . . ?
O1_5 Al05 O1_10 108.8(9) . . ?
O1_2 Al05 O1_10 107.4(2) . . ?
O1_6 Al05 O1_10 112.5(12) . . ?
O1_3 Al05 O1_10 113.6(8) . . ?
O1_2 Al05 O1_1 116.1(8) . . ?
O1_3 Al05 O1_1 106.5(10) . . ?
O1_10 Al05 O1_1 104.4(8) . . ?
N3 C5 C6 179.1(8) . . ?
C9 N5 Ag3B 164.7(9) . . ?
C9 N5 Ag3A 177.0(7) . . ?
C04H O5 Al06 147.2(4) . . ?
O1_9 Al06 O5 109.8(12) . . ?
O1_8 Al06 O5 108.1(6) . . ?
O1_9 Al06 O1_14 114.5(13) . . ?
O1_8 Al06 O1_14 113.7(6) . . ?
O5 Al06 O1_14 107.2(2) . . ?
O1_9 Al06 O1_15 106.0(13) . . ?
O1_8 Al06 O1_15 108.5(5) . . ?
O5 Al06 O1_15 111.7(2) . . ?
O1_14 Al06 O1_15 107.7(2) . . ?
C5 C6 Cl9 108.8(5) . . ?
C5 C6 Cl8 107.4(5) . . ?
Cl9 C6 Cl8 112.7(5) . . ?
C5 C6 Cl7 108.3(5) . . ?
Cl9 C6 Cl7 108.9(4) . . ?
Cl8 C6 Cl7 110.6(4) . . ?
C11 N6 Ag3A 176.1(6) . . ?
C11 N6 Ag3B 160.1(8) . . ?
N4 C7 C8 176.8(7) . . ?
C7 C8 Cl11 108.4(4) . . ?
C7 C8 Cl12 107.3(4) . . ?
Cl11 C8 Cl12 111.3(4) . . ?
C7 C8 Cl10 109.6(4) . . ?
Cl11 C8 Cl10 110.6(3) . . ?
Cl12 C8 Cl10 109.6(3) . . ?
N5 C9 C10 178.2(7) . . ?
C11 C12 Cl16 107.4(5) . . ?
C11 C12 Cl17 108.8(5) . . ?
Cl16 C12 Cl17 111.1(4) . . ?
C11 C12 Cl18 108.1(5) . . ?
Cl16 C12 Cl18 111.5(4) . . ?
Cl17 C12 Cl18 109.9(4) . . ?
N6 C11 C12 179.3(8) . . ?
C9 C10 Cl13 109.7(5) . . ?
C9 C10 Cl14 106.8(4) . . ?
Cl13 C10 Cl14 111.6(4) . . ?
C9 C10 Cl15 107.4(5) . . ?
Cl13 C10 Cl15 110.4(3) . . ?
Cl14 C10 Cl15 110.7(4) . . ?
O5 C04H C05J 111.3(5) . . ?
O5 C04H C05G 108.1(5) . . ?
C05J C04H C05G 109.8(6) . . ?
O5 C04H C05B 110.0(5) . . ?
C05J C04H C05B 108.4(6) . . ?
C05G C04H C05B 109.2(6) . . ?
F02J C05B F01X 108.1(6) . . ?
F02J C05B F03E 107.5(6) . . ?
F01X C05B F03E 106.5(5) . . ?
F02J C05B C04H 111.5(5) . . ?
F01X C05B C04H 113.2(6) . . ?
F03E C05B C04H 109.7(6) . . ?
F03I C05G F032 107.1(7) . . ?
F03I C05G F03J 107.7(6) . . ?
F032 C05G F03J 107.1(7) . . ?
F03I C05G C04H 110.9(7) . . ?
F032 C05G C04H 111.1(6) . . ?
F03J C05G C04H 112.6(6) . . ?
F03G C05J F02K 107.4(7) . . ?
F03G C05J F03P 108.1(7) . . ?
F02K C05J F03P 106.7(6) . . ?
F03G C05J C04H 110.3(6) . . ?
F02K C05J C04H 111.9(6) . . ?
F03P C05J C04H 112.1(7) . . ?

loop_
_geom_bond_atom_site_label_1
_geom_bond_atom_site_label_2
_geom_bond_distance
_geom_bond_site_symmetry_2
_geom_bond_publ_flag
O1_15 C1_15 1.354(6) . ?
O1_15 Al06 1.730(4) . ?
C1_15 C4_15 1.543(7) . ?
C1_15 C3_15 1.552(7) . ?
C1_15 C2_15 1.555(6) . ?
C2_15 F3_15 1.329(7) . ?
C2_15 F2_15 1.331(7) . ?
C2_15 F1_15 1.333(7) . ?
C3_15 F4_15 1.330(7) . ?
C3_15 F6_15 1.339(7) . ?
C3_15 F5_15 1.342(7) . ?
C4_15 F9_15 1.320(7) . ?
C4_15 F7_15 1.337(6) . ?
C4_15 F8_15 1.338(7) . ?
O1_14 C1_14 1.360(6) . ?
O1_14 Al06 1.726(4) . ?
C1_14 C2_14 1.541(7) . ?
C1_14 C4_14 1.547(7) . ?
C1_14 C3_14 1.551(7) . ?
C2_14 F1_14 1.325(7) . ?
C2_14 F2_14 1.339(7) . ?
C2_14 F3_14 1.343(7) . ?
C3_14 F4_14 1.333(7) . ?
C3_14 F6_14 1.337(6) . ?
C3_14 F5_14 1.342(7) . ?
C4_14 F9_14 1.327(7) . ?
C4_14 F7_14 1.331(7) . ?
C4_14 F8_14 1.343(6) . ?
O1_13 C1_13 1.347(6) . ?
O1_13 Al04 1.737(4) . ?
C1_13 C3_13 1.546(7) . ?
C1_13 C4_13 1.557(7) . ?
C1_13 C2_13 1.564(7) . ?
C2_13 F1_13 1.316(7) . ?
C2_13 F3_13 1.335(6) . ?
C2_13 F2_13 1.344(6) . ?
C3_13 F5_13 1.334(7) . ?
C3_13 F4_13 1.334(7) . ?
C3_13 F6_13 1.337(6) . ?
C4_13 F7_13 1.331(6) . ?
C4_13 F9_13 1.340(7) . ?
C4_13 F8_13 1.342(6) . ?
O1_12 C1_12 1.362(6) . ?
O1_12 Al04 1.711(4) . ?
C1_12 C2_12 1.542(7) . ?
C1_12 C4_12 1.542(7) . ?
C1_12 C3_12 1.549(7) . ?
C2_12 F1_12 1.333(7) . ?
C2_12 F3_12 1.341(7) . ?
C2_12 F2_12 1.343(7) . ?
C3_12 F5_12 1.326(7) . ?
C3_12 F6_12 1.342(7) . ?
C3_12 F4_12 1.349(7) . ?
C4_12 F9_12 1.329(7) . ?
C4_12 F8_12 1.337(7) . ?
C4_12 F7_12 1.345(7) . ?
O1_11 C1_11 1.350(6) . ?
O1_11 Al04 1.725(4) . ?
C1_11 C2_11 1.539(7) . ?
C1_11 C4_11 1.552(7) . ?
C1_11 C3_11 1.559(8) . ?
C2_11 F1_11 1.327(7) . ?
C2_11 F3_11 1.336(6) . ?
C2_11 F2_11 1.340(7) . ?
C3_11 F4_11 1.327(8) . ?
C3_11 F5_11 1.336(8) . ?
C3_11 F6_11 1.337(7) . ?
F4_11 Ag3B 2.501(14) . ?
C4_11 F8_11 1.331(7) . ?
C4_11 F7_11 1.336(7) . ?
C4_11 F9_11 1.338(7) . ?
O1_10 C1_10 1.352(6) . ?
O1_10 Al05 1.732(4) . ?
C1_10 C3_10 1.545(7) . ?
C1_10 C2_10 1.545(7) . ?
C1_10 C4_10 1.550(7) . ?
C2_10 F2_10 1.330(7) . ?
C2_10 F1_10 1.336(7) . ?
C2_10 F3_10 1.347(7) . ?
C3_10 F5_10 1.326(7) . ?
C3_10 F6_10 1.333(7) . ?
C3_10 F4_10 1.336(7) . ?
C4_10 F9_10 1.327(6) . ?
C4_10 F7_10 1.333(7) . ?
C4_10 F8_10 1.339(6) . ?
O1_9 C1_9 1.358(13) . ?
O1_9 Al06 1.68(2) . ?
C1_9 C3_9 1.540(12) . ?
C1_9 C2_9 1.543(12) . ?
C1_9 C4_9 1.549(12) . ?
C2_9 F1_9 1.333(13) . ?
C2_9 F3_9 1.335(13) . ?
C2_9 F2_9 1.337(12) . ?
C3_9 F4_9 1.327(13) . ?
C3_9 F6_9 1.334(13) . ?
C3_9 F5_9 1.337(13) . ?
C4_9 F7_9 1.324(12) . ?
C4_9 F8_9 1.329(12) . ?
C4_9 F9_9 1.334(13) . ?
O1_8 C1_8 1.355(8) . ?
O1_8 Al06 1.713(12) . ?
C1_8 C3_8 1.536(9) . ?
C1_8 C4_8 1.541(9) . ?
C1_8 C2_8 1.555(9) . ?
C2_8 F2_8 1.325(8) . ?
C2_8 F3_8 1.326(9) . ?
C2_8 F1_8 1.333(10) . ?
C3_8 F4_8 1.324(9) . ?
C3_8 F5_8 1.328(11) . ?
C3_8 F6_8 1.332(9) . ?
C4_8 F9_8 1.323(10) . ?
C4_8 F7_8 1.335(10) . ?
C4_8 F8_8 1.338(9) . ?
O1_7 C1_7 1.359(12) . ?
O1_7 Al04 1.72(2) . ?
C1_7 C4_7 1.539(11) . ?
C1_7 C3_7 1.546(11) . ?
C1_7 C2_7 1.548(11) . ?
C2_7 F3_7 1.336(12) . ?
C2_7 F2_7 1.338(12) . ?
C2_7 F1_7 1.339(12) . ?
C3_7 F5_7 1.337(12) . ?
C3_7 F4_7 1.337(12) . ?
C3_7 F6_7 1.345(12) . ?
C4_7 F8_7 1.338(12) . ?
C4_7 F9_7 1.339(12) . ?
C4_7 F7_7 1.344(12) . ?
O1_6 C1_6 1.353(12) . ?
O1_6 Al05 1.72(2) . ?
C1_6 C2_6 1.540(11) . ?
C1_6 C4_6 1.546(11) . ?
C1_6 C3_6 1.549(11) . ?
C2_6 F3_6 1.326(12) . ?
C2_6 F2_6 1.333(12) . ?
C2_6 F1_6 1.346(13) . ?
C3_6 F4_6 1.329(12) . ?
C3_6 F5_6 1.334(12) . ?
C3_6 F6_6 1.339(12) . ?
C4_6 F8_6 1.333(12) . ?
C4_6 F7_6 1.333(12) . ?
C4_6 F9_6 1.338(11) . ?
O1_5 C1_5 1.347(11) . ?
O1_5 Al05 1.704(18) . ?
C1_5 C3_5 1.541(11) . ?
C1_5 C4_5 1.552(11) . ?
C1_5 C2_5 1.554(11) . ?
C2_5 F3_5 1.321(12) . ?
C2_5 F1_5 1.331(11) . ?
C2_5 F2_5 1.342(11) . ?
C3_5 F5_5 1.326(12) . ?
C3_5 F4_5 1.341(12) . ?
C3_5 F6_5 1.345(11) . ?
C4_5 F8_5 1.329(11) . ?
C4_5 F9_5 1.333(12) . ?
C4_5 F7_5 1.340(11) . ?
O1_4 C1_4 1.358(9) . ?
O1_4 Al04 1.717(15) . ?
C1_4 C2_4 1.540(10) . ?
C1_4 C3_4 1.547(10) . ?
C1_4 C4_4 1.550(10) . ?
C2_4 F3_4 1.332(10) . ?
C2_4 F2_4 1.336(10) . ?
C2_4 F1_4 1.341(11) . ?
C3_4 F4_4 1.334(10) . ?
C3_4 F6_4 1.335(10) . ?
C3_4 F5_4 1.343(11) . ?
C4_4 F9_4 1.332(10) . ?
C4_4 F8_4 1.337(11) . ?
C4_4 F7_4 1.341(11) . ?
O1_3 C1_3 1.348(10) . ?
O1_3 Al05 1.730(15) . ?
C1_3 C4_3 1.538(10) . ?
C1_3 C2_3 1.548(10) . ?
C1_3 C3_3 1.552(10) . ?
C2_3 F1_3 1.329(10) . ?
C2_3 F3_3 1.330(11) . ?
C2_3 F2_3 1.340(10) . ?
C3_3 F5_3 1.330(10) . ?
C3_3 F6_3 1.331(10) . ?
C3_3 F4_3 1.336(11) . ?
C4_3 F7_3 1.326(10) . ?
C4_3 F8_3 1.327(10) . ?
C4_3 F9_3 1.347(11) . ?
O1_2 C1_2 1.342(6) . ?
O1_2 Al05 1.719(4) . ?
C1_2 C3_2 1.548(7) . ?
C1_2 C4_2 1.550(7) . ?
C1_2 C2_2 1.553(7) . ?
C2_2 F1_2 1.329(7) . ?
C2_2 F3_2 1.330(7) . ?
C2_2 F2_2 1.343(7) . ?
C3_2 F5_2 1.321(7) . ?
C3_2 F6_2 1.337(7) . ?
C3_2 F4_2 1.344(7) . ?
C4_2 F8_2 1.329(7) . ?
C4_2 F9_2 1.331(7) . ?
C4_2 F7_2 1.345(7) . ?
O1_1 C1_1 1.347(10) . ?
O1_1 Al05 1.747(16) . ?
C1_1 C2_1 1.545(10) . ?
C1_1 C4_1 1.549(10) . ?
C1_1 C3_1 1.553(11) . ?
C2_1 F3_1 1.321(11) . ?
C2_1 F1_1 1.329(11) . ?
C2_1 F2_1 1.340(10) . ?
C3_1 F5_1 1.325(12) . ?
C3_1 F6_1 1.331(11) . ?
C3_1 F4_1 1.341(11) . ?
C4_1 F8_1 1.326(11) . ?
C4_1 F9_1 1.332(12) . ?
C4_1 F7_1 1.339(12) . ?
Ag1A N2 2.094(6) . ?
Ag1A N1 2.115(6) . ?
Ag1B N1 2.017(11) . ?
Ag1B N2 2.257(16) . ?
Cl1 C2 1.752(8) . ?
C1 N1 1.129(8) . ?
C1 C2 1.490(9) . ?
Ag3A N6 2.107(6) . ?
Ag3A N5 2.125(6) . ?
Ag3B N5 2.066(11) . ?
Ag3B N6 2.280(14) . ?
Cl3 C2 1.755(7) . ?
C3 N2 1.122(8) . ?
C3 C4 1.483(8) . ?
N3 C5 1.131(8) . ?
N3 Ag2 2.127(5) . ?
Ag2 N4 2.140(5) . ?
Cl2 C2 1.742(8) . ?
Cl4 C4 1.755(6) . ?
C4 Cl5 1.756(6) . ?
C4 Cl6 1.762(7) . ?
N4 C7 1.122(8) . ?
C5 C6 1.476(9) . ?
N5 C9 1.136(8) . ?
O5 C04H 1.344(7) . ?
O5 Al06 1.724(4) . ?
C6 Cl9 1.739(7) . ?
C6 Cl8 1.743(8) . ?
C6 Cl7 1.745(8) . ?
N6 C11 1.141(8) . ?
C7 C8 1.486(8) . ?
C8 Cl11 1.745(6) . ?
C8 Cl12 1.755(7) . ?
C8 Cl10 1.764(6) . ?
C9 C10 1.469(8) . ?
F01X C05B 1.335(8) . ?
Cl18 C12 1.753(7) . ?
Cl17 C12 1.746(6) . ?
Cl16 C12 1.736(6) . ?
Cl15 C10 1.756(7) . ?
Cl14 C10 1.752(6) . ?
Cl13 C10 1.735(6) . ?
C12 C11 1.470(9) . ?
F02J C05B 1.319(8) . ?
F02K C05J 1.338(10) . ?
F032 C05G 1.336(10) . ?
F03E C05B 1.351(9) . ?
F03G C05J 1.327(10) . ?
F03I C05G 1.333(10) . ?
F03J C05G 1.343(9) . ?
F03P C05J 1.345(9) . ?
C04H C05J 1.543(10) . ?
C04H C05G 1.547(9) . ?
C04H C05B 1.561(9) . ?
